data_7038555
loop_
_publ_author_name
'Kumar, Amit'
'Priest, Isobel K.'
'Hooper, Thomas N.'
'Weller, Andrew S.'

_publ_section_title
;
 Variable coordination modes and catalytic dehydrogenation of B-phenyl
 amine-boranes.
;
_journal_issue 14
_journal_name_full 'Dalton transactions (Cambridge, England : 2003)'
_journal_page_first 6183
_journal_page_last 6195
_journal_paper_doi 10.1039/c6dt00197a
_journal_volume 45
_journal_year 2016
_chemical_formula_moiety 'C32 H12 B F24, C26 H56 B N P2 Rh'
_chemical_formula_sum 'C58 H68 B2 F24 N P2 Rh'
_chemical_formula_weight 1421.60
_chemical_properties_physical 'Air-sensitive, Moisture-sensitive, Oxygen-sensitive'
_space_group_crystal_system monoclinic
_space_group_IT_number 15
_space_group_name_Hall '-C 2yc'
_space_group_name_H-M_alt 'C 1 2/c 1'
_symmetry_space_group_name_Hall '-C 2yc'
_symmetry_space_group_name_H-M 'C 1 2/c 1'
_atom_sites_solution_hydrogens geom
_audit_creation_method SHELXL-2014
_audit_update_record
;
2016-02-18 deposited with the CCDC.
2016-02-24 downloaded from the CCDC.
;
_cell_angle_alpha 90
_cell_angle_beta 110.023(5)
_cell_angle_gamma 90
_cell_formula_units_Z 16
_cell_length_a 39.5210(18)
_cell_length_b 12.9114(4)
_cell_length_c 53.766(2)
_cell_measurement_reflns_used 6300
_cell_measurement_temperature 150(2)
_cell_measurement_theta_max 73.0437
_cell_measurement_theta_min 3.4003
_cell_volume 25776.9(19)
_computing_cell_refinement
;
CrysAlisPro, Agilent Technologies,
Version 1.171.35.21 (release 20-01-2012 CrysAlis171 .NET)
(compiled Jan 23 2012,18:06:46)
;
_computing_data_collection
;
CrysAlisPro, Agilent Technologies,
Version 1.171.35.21 (release 20-01-2012 CrysAlis171 .NET)
(compiled Jan 23 2012,18:06:46)
;
_computing_data_reduction
;
CrysAlisPro, Agilent Technologies,
Version 1.171.35.21 (release 20-01-2012 CrysAlis171 .NET)
(compiled Jan 23 2012,18:06:46)
;
_computing_structure_refinement 'SHELXL-2014 (Sheldrick, 2014)'
_computing_structure_solution 'SHELXS-97 (Sheldrick, 2008)'
_diffrn_ambient_temperature 150(2)
_diffrn_detector_area_resol_mean 10.5035
_diffrn_measured_fraction_theta_full 0.994
_diffrn_measured_fraction_theta_max 0.963
_diffrn_measurement_device_type 'SuperNova, Dual, Cu at zero, Atlas'
_diffrn_radiation_monochromator mirror
_diffrn_radiation_source 'SuperNova (Cu) X-ray Source'
_diffrn_radiation_type CuK\a
_diffrn_radiation_wavelength 1.54178
_diffrn_reflns_av_R_equivalents 0.0874
_diffrn_reflns_av_unetI/netI 0.1283
_diffrn_reflns_Laue_measured_fraction_full 0.994
_diffrn_reflns_Laue_measured_fraction_max 0.963
_diffrn_reflns_limit_h_max 46
_diffrn_reflns_limit_h_min -48
_diffrn_reflns_limit_k_max 11
_diffrn_reflns_limit_k_min -15
_diffrn_reflns_limit_l_max 65
_diffrn_reflns_limit_l_min -63
_diffrn_reflns_number 49960
_diffrn_reflns_point_group_measured_fraction_full 0.994
_diffrn_reflns_point_group_measured_fraction_max 0.963
_diffrn_reflns_theta_full 67.679
_diffrn_reflns_theta_max 73.193
_diffrn_reflns_theta_min 3.403
_exptl_absorpt_coefficient_mu 3.571
_exptl_absorpt_correction_T_max 1.00000
_exptl_absorpt_correction_T_min 0.55737
_exptl_absorpt_correction_type multi-scan
_exptl_absorpt_process_details
;
CrysAlisPro, Agilent Technologies,
Version 1.171.35.21 (release 20-01-2012 CrysAlis171 .NET)
(compiled Jan 23 2012,18:06:46)
Empirical absorption correction using spherical harmonics,
 implemented in SCALE3 ABSPACK scaling algorithm.
;
_exptl_crystal_colour colourless
_exptl_crystal_density_diffrn 1.465
_exptl_crystal_description block
_exptl_crystal_F_000 11584
_exptl_crystal_recrystallization_method 'Re-crystallisation from solvent: 1,2-difluorobenzene/pentane'
_exptl_crystal_size_max 0.30
_exptl_crystal_size_mid 0.28
_exptl_crystal_size_min 0.20
_refine_diff_density_max 1.666
_refine_diff_density_min -1.725
_refine_diff_density_rms 0.120
_refine_ls_extinction_method none
_refine_ls_goodness_of_fit_ref 0.994
_refine_ls_hydrogen_treatment constr
_refine_ls_matrix_type full
_refine_ls_number_parameters 1984
_refine_ls_number_reflns 24884
_refine_ls_number_restraints 1008
_refine_ls_restrained_S_all 1.021
_refine_ls_R_factor_all 0.1404
_refine_ls_R_factor_gt 0.0890
_refine_ls_shift/su_max 0.002
_refine_ls_shift/su_mean 0.000
_refine_ls_structure_factor_coef Fsqd
_refine_ls_weighting_details 'w=1/[\s^2^(Fo^2^)+(0.0930P)^2^+255.8877P] where P=(Fo^2^+2Fc^2^)/3'
_refine_ls_weighting_scheme calc
_refine_ls_wR_factor_gt 0.2080
_refine_ls_wR_factor_ref 0.2482
_reflns_Friedel_coverage 0.000
_reflns_number_gt 15695
_reflns_number_total 24884
_reflns_threshold_expression 'I > 2\s(I)'
_cod_data_source_file c6dt00197a2.cif
_cod_data_source_block 10
_cod_depositor_comments 'Adding full bibliography for 7038549--7038556.cif.'
_cod_original_cell_volume 25776.7(19)
_cod_database_code 7038555
_shelx_space_group_comment
;
The symmetry employed for this shelxl refinement is uniquely defined
by the following loop, which should always be used as a source of
symmetry information in preference to the above space-group names.
They are only intended as comments.
;
_shelxl_version_number 2014-3

loop_
_space_group_symop_operation_xyz
'x, y, z'
'-x, y, -z+1/2'
'x+1/2, y+1/2, z'
'-x+1/2, y+1/2, -z+1/2'
'-x, -y, -z'
'x, -y, z-1/2'
'-x+1/2, -y+1/2, -z'
'x+1/2, -y+1/2, z-1/2'

loop_
_atom_site_label
_atom_site_type_symbol
_atom_site_fract_x
_atom_site_fract_y
_atom_site_fract_z
_atom_site_U_iso_or_equiv
_atom_site_adp_type
_atom_site_occupancy
_atom_site_site_symmetry_order
_atom_site_calc_flag
_atom_site_refinement_flags_posn
_atom_site_refinement_flags_adp
_atom_site_refinement_flags_occupancy
_atom_site_disorder_assembly
_atom_site_disorder_group
Rh1 Rh 0.01497(2) 0.84510(5) 0.12443(2) 0.03457(15) Uani 1 1 d . . . . .
B1 B -0.0178(3) 0.6996(7) 0.10872(18) 0.040(2) Uani 1 1 d . . . . .
H1A H -0.0278 0.7626 0.1141 0.048 Uiso 1 1 calc R U . . .
H1B H 0.0067 0.7160 0.1087 0.048 Uiso 1 1 calc R U . . .
C1 C -0.0428(3) 0.6653(6) 0.07975(17) 0.043(2) Uani 1 1 d . . . . .
C2 C -0.0809(2) 0.6793(7) 0.07096(19) 0.049(2) Uani 1 1 d . . . . .
H2 H -0.0919 0.7085 0.0825 0.059 Uiso 1 1 calc R U . . .
C3 C -0.1019(3) 0.6501(8) 0.0455(2) 0.059(3) Uani 1 1 d . . . . .
H3 H -0.1272 0.6600 0.0399 0.071 Uiso 1 1 calc R U . . .
C4 C -0.0874(3) 0.6077(8) 0.0282(2) 0.058(3) Uani 1 1 d . . . . .
H4 H -0.1024 0.5877 0.0110 0.070 Uiso 1 1 calc R U . . .
C5 C -0.0499(3) 0.5942(8) 0.03638(19) 0.060(3) Uani 1 1 d . . . . .
H5 H -0.0392 0.5666 0.0245 0.071 Uiso 1 1 calc R U . . .
C6 C -0.0289(3) 0.6208(7) 0.06143(18) 0.047(2) Uani 1 1 d . . . . .
H6 H -0.0037 0.6086 0.0668 0.056 Uiso 1 1 calc R U . . .
N1 N -0.0157(2) 0.6050(6) 0.12985(15) 0.051(2) Uani 1 1 d . . . . .
H1 H 0.0023 0.6269 0.1472 0.061 Uiso 1 1 calc R U . . .
C7 C -0.0501(4) 0.5858(9) 0.1347(2) 0.070(3) Uani 1 1 d . . . . .
H7A H -0.0683 0.5601 0.1184 0.105 Uiso 1 1 calc R U . . .
H7B H -0.0586 0.6506 0.1401 0.105 Uiso 1 1 calc R U . . .
H7C H -0.0462 0.5342 0.1488 0.105 Uiso 1 1 calc R U . . .
C8 C -0.0020(3) 0.5064(7) 0.1224(2) 0.064(3) Uani 1 1 d . . . . .
H8A H 0.0010 0.4549 0.1364 0.095 Uiso 1 1 calc R U . . .
H8B H 0.0212 0.5189 0.1202 0.095 Uiso 1 1 calc R U . . .
H8C H -0.0193 0.4805 0.1058 0.095 Uiso 1 1 calc R U . . .
P1 P 0.04278(6) 0.81697(17) 0.16981(4) 0.0359(4) Uani 1 1 d . . . . .
C9 C 0.0747(3) 0.9203(8) 0.18662(18) 0.051(2) Uani 1 1 d . . . . .
H9 H 0.0833 0.9022 0.2059 0.062 Uiso 1 1 calc R U . . .
C10 C 0.0577(3) 1.0280(8) 0.1846(2) 0.066(3) Uani 1 1 d . . . . .
H10A H 0.0757 1.0771 0.1953 0.100 Uiso 1 1 calc R U . . .
H10B H 0.0373 1.0252 0.1910 0.100 Uiso 1 1 calc R U . . .
H10C H 0.0492 1.0507 0.1661 0.100 Uiso 1 1 calc R U . . .
C11 C 0.1081(3) 0.9219(11) 0.1785(2) 0.067(3) Uani 1 1 d . . . . .
H11A H 0.1011 0.9372 0.1596 0.101 Uiso 1 1 calc R U . . .
H11B H 0.1200 0.8542 0.1822 0.101 Uiso 1 1 calc R U . . .
H11C H 0.1247 0.9754 0.1887 0.101 Uiso 1 1 calc R U . . .
C12 C 0.0729(3) 0.7004(8) 0.1829(2) 0.058(3) Uani 1 1 d . . . . .
H12 H 0.0935 0.7260 0.1983 0.070 Uiso 1 1 calc R U . . .
C13 C 0.0560(4) 0.6095(8) 0.1935(2) 0.071(3) Uani 1 1 d . . . . .
H13A H 0.0352 0.5822 0.1792 0.107 Uiso 1 1 calc R U . . .
H13B H 0.0483 0.6344 0.2080 0.107 Uiso 1 1 calc R U . . .
H13C H 0.0740 0.5545 0.2002 0.107 Uiso 1 1 calc R U . . .
C14 C 0.0891(3) 0.6629(10) 0.1626(2) 0.076(4) Uani 1 1 d . . . . .
H14A H 0.1080 0.6122 0.1708 0.115 Uiso 1 1 calc R U . . .
H14B H 0.0993 0.7219 0.1561 0.115 Uiso 1 1 calc R U . . .
H14C H 0.0702 0.6306 0.1477 0.115 Uiso 1 1 calc R U . . .
C15 C 0.0091(3) 0.8102(9) 0.18729(18) 0.053(2) Uani 1 1 d . . . . .
H15 H -0.0001 0.7375 0.1851 0.063 Uiso 1 1 calc R U . . .
C16 C 0.0248(3) 0.8296(9) 0.21672(19) 0.056(3) Uani 1 1 d . . . . .
H16A H 0.0352 0.8994 0.2199 0.084 Uiso 1 1 calc R U . . .
H16B H 0.0437 0.7785 0.2249 0.084 Uiso 1 1 calc R U . . .
H16C H 0.0058 0.8237 0.2245 0.084 Uiso 1 1 calc R U . . .
C17 C -0.0237(3) 0.8800(10) 0.1742(2) 0.064(3) Uani 1 1 d . . . . .
H17A H -0.0409 0.8727 0.1836 0.096 Uiso 1 1 calc R U . . .
H17B H -0.0353 0.8593 0.1557 0.096 Uiso 1 1 calc R U . . .
H17C H -0.0159 0.9523 0.1750 0.096 Uiso 1 1 calc R U . . .
P2 P -0.00544(6) 0.93581(17) 0.08460(4) 0.0381(5) Uani 1 1 d . . . . .
C18 C -0.0551(2) 0.9471(7) 0.0714(2) 0.050(2) Uani 1 1 d . . . . .
H18 H -0.0642 0.8780 0.0636 0.060 Uiso 1 1 calc R U . . .
C19 C -0.0723(3) 0.9661(10) 0.0926(2) 0.069(3) Uani 1 1 d . . . . .
H19A H -0.0691 1.0388 0.0982 0.104 Uiso 1 1 calc R U . . .
H19B H -0.0608 0.9215 0.1079 0.104 Uiso 1 1 calc R U . . .
H19C H -0.0981 0.9501 0.0853 0.104 Uiso 1 1 calc R U . . .
C20 C -0.0703(3) 1.0259(9) 0.0489(2) 0.076(4) Uani 1 1 d . . . . .
H20A H -0.0967 1.0246 0.0428 0.114 Uiso 1 1 calc R U . . .
H20B H -0.0622 1.0079 0.0341 0.114 Uiso 1 1 calc R U . . .
H20C H -0.0617 1.0954 0.0553 0.114 Uiso 1 1 calc R U . . .
C21 C 0.0123(3) 1.0678(7) 0.08718(18) 0.049(2) Uani 1 1 d . . . . .
H21 H 0.0028 1.0975 0.0689 0.058 Uiso 1 1 calc R U . . .
C22 C 0.0530(3) 1.0738(9) 0.0956(2) 0.063(3) Uani 1 1 d . . . . .
H22A H 0.0601 1.1442 0.0926 0.094 Uiso 1 1 calc R U . . .
H22B H 0.0615 1.0246 0.0852 0.094 Uiso 1 1 calc R U . . .
H22C H 0.0636 1.0567 0.1145 0.094 Uiso 1 1 calc R U . . .
C23 C -0.0008(3) 1.1401(8) 0.1047(2) 0.061(3) Uani 1 1 d . . . . .
H23A H 0.0095 1.2092 0.1048 0.092 Uiso 1 1 calc R U . . .
H23B H 0.0069 1.1127 0.1228 0.092 Uiso 1 1 calc R U . . .
H23C H -0.0271 1.1445 0.0976 0.092 Uiso 1 1 calc R U . . .
C24 C 0.0053(3) 0.8747(8) 0.05680(17) 0.055(3) Uani 1 1 d . . . . .
H24 H -0.0143 0.8232 0.0487 0.066 Uiso 1 1 calc R U . . .
C25 C 0.0057(5) 0.9476(10) 0.0341(2) 0.089(5) Uani 1 1 d . . . . .
H25A H 0.0261 0.9956 0.0406 0.134 Uiso 1 1 calc R U . . .
H25B H -0.0168 0.9870 0.0278 0.134 Uiso 1 1 calc R U . . .
H25C H 0.0082 0.9064 0.0195 0.134 Uiso 1 1 calc R U . . .
C26 C 0.0407(3) 0.8125(10) 0.0665(2) 0.062(3) Uani 1 1 d . . . . .
H26A H 0.0438 0.7756 0.0515 0.094 Uiso 1 1 calc R U . . .
H26B H 0.0397 0.7624 0.0799 0.094 Uiso 1 1 calc R U . . .
H26C H 0.0609 0.8599 0.0741 0.094 Uiso 1 1 calc R U . . .
Rh2 Rh 0.76917(2) 0.80824(4) 0.12478(2) 0.02731(13) Uani 1 1 d . . . . .
B2 B 0.7220(2) 0.7957(7) 0.14139(17) 0.0337(19) Uani 1 1 d . . . . .
H2A H 0.7471 0.7733 0.1508 0.040 Uiso 1 1 calc R U . . .
H2B H 0.7212 0.8298 0.1247 0.040 Uiso 1 1 calc R U . . .
C51 C 0.7102(2) 0.8761(6) 0.15926(15) 0.0339(16) Uani 1 1 d . . . . .
C52 C 0.7219(2) 0.8633(7) 0.18695(15) 0.0371(18) Uani 1 1 d . . . . .
H52 H 0.7372 0.8066 0.1947 0.045 Uiso 1 1 calc R U . . .
C53 C 0.7118(3) 0.9314(8) 0.20339(19) 0.051(2) Uani 1 1 d . . . . .
H53 H 0.7194 0.9192 0.2219 0.061 Uiso 1 1 calc R U . . .
C54 C 0.6910(3) 1.0149(7) 0.1928(2) 0.049(2) Uani 1 1 d . . . . .
H54 H 0.6843 1.0621 0.2039 0.059 Uiso 1 1 calc R U . . .
C55 C 0.6795(3) 1.0305(7) 0.1657(2) 0.053(2) Uani 1 1 d . . . . .
H55 H 0.6651 1.0890 0.1582 0.063 Uiso 1 1 calc R U . . .
C56 C 0.6890(3) 0.9611(7) 0.14937(19) 0.046(2) Uani 1 1 d . . . . .
H56 H 0.6806 0.9730 0.1308 0.055 Uiso 1 1 calc R U . . .
N2 N 0.69607(18) 0.6960(5) 0.13461(13) 0.0374(14) Uani 1 1 d . . . . .
H2C H 0.7061 0.6469 0.1245 0.045 Uiso 1 1 calc R U . . .
C57 C 0.6940(3) 0.6385(7) 0.15804(18) 0.047(2) Uani 1 1 d . . . . .
H57A H 0.6825 0.6824 0.1677 0.070 Uiso 1 1 calc R U . . .
H57B H 0.7183 0.6200 0.1696 0.070 Uiso 1 1 calc R U . . .
H57C H 0.6797 0.5754 0.1521 0.070 Uiso 1 1 calc R U . . .
C58 C 0.6587(3) 0.7240(9) 0.11667(18) 0.055(2) Uani 1 1 d . . . . .
H58A H 0.6433 0.6623 0.1133 0.082 Uiso 1 1 calc R U . . .
H58B H 0.6597 0.7507 0.0999 0.082 Uiso 1 1 calc R U . . .
H58C H 0.6487 0.7772 0.1252 0.082 Uiso 1 1 calc R U . . .
P3 P 0.77610(6) 0.64257(14) 0.11039(4) 0.0313(4) Uani 1 1 d D . . . .
C59A C 0.8027(5) 0.6480(15) 0.0880(3) 0.043(5) Uani 0.567(11) 1 d D U P A 1
H59A H 0.8200 0.7062 0.0952 0.051 Uiso 0.567(11) 1 calc R U P A 1
C60A C 0.8268(4) 0.5567(10) 0.0860(3) 0.042(4) Uani 0.567(11) 1 d D U P A 1
H60A H 0.8125 0.5073 0.0727 0.063 Uiso 0.567(11) 1 calc R U P A 1
H60B H 0.8364 0.5220 0.1032 0.063 Uiso 0.567(11) 1 calc R U P A 1
H60C H 0.8467 0.5827 0.0809 0.063 Uiso 0.567(11) 1 calc R U P A 1
C61A C 0.7785(7) 0.687(2) 0.0602(4) 0.063(6) Uani 0.567(11) 1 d D U P A 1
H61A H 0.7794 0.7626 0.0597 0.095 Uiso 0.567(11) 1 calc R U P A 1
H61B H 0.7536 0.6643 0.0568 0.095 Uiso 0.567(11) 1 calc R U P A 1
H61C H 0.7872 0.6579 0.0467 0.095 Uiso 0.567(11) 1 calc R U P A 1
C59B C 0.8077(7) 0.622(3) 0.0929(5) 0.074(12) Uani 0.433(11) 1 d D U P A 2
H59B H 0.8042 0.5489 0.0861 0.089 Uiso 0.433(11) 1 calc R U P A 2
C60B C 0.8453(7) 0.628(3) 0.1133(6) 0.083(9) Uani 0.433(11) 1 d D U P A 2
H60D H 0.8625 0.6475 0.1047 0.125 Uiso 0.433(11) 1 calc R U P A 2
H60E H 0.8520 0.5598 0.1218 0.125 Uiso 0.433(11) 1 calc R U P A 2
H60F H 0.8457 0.6793 0.1268 0.125 Uiso 0.433(11) 1 calc R U P A 2
C61B C 0.7975(10) 0.693(3) 0.0687(6) 0.073(9) Uani 0.433(11) 1 d D U P A 2
H61D H 0.7988 0.7653 0.0744 0.109 Uiso 0.433(11) 1 calc R U P A 2
H61E H 0.7730 0.6772 0.0570 0.109 Uiso 0.433(11) 1 calc R U P A 2
H61F H 0.8143 0.6821 0.0590 0.109 Uiso 0.433(11) 1 calc R U P A 2
C62A C 0.7380(3) 0.5562(11) 0.0963(3) 0.040(4) Uani 0.567(11) 1 d D U P A 1
H62A H 0.7294 0.5388 0.1113 0.048 Uiso 0.567(11) 1 calc R U P A 1
C63A C 0.7460(5) 0.4527(11) 0.0860(4) 0.053(4) Uani 0.567(11) 1 d D U P A 1
H63A H 0.7247 0.4082 0.0817 0.079 Uiso 0.567(11) 1 calc R U P A 1
H63B H 0.7662 0.4192 0.0997 0.079 Uiso 0.567(11) 1 calc R U P A 1
H63C H 0.7522 0.4639 0.0701 0.079 Uiso 0.567(11) 1 calc R U P A 1
C64A C 0.7066(4) 0.6091(14) 0.0760(3) 0.048(4) Uani 0.567(11) 1 d D U P A 1
H64A H 0.7111 0.6141 0.0592 0.072 Uiso 0.567(11) 1 calc R U P A 1
H64B H 0.7036 0.6787 0.0822 0.072 Uiso 0.567(11) 1 calc R U P A 1
H64C H 0.6846 0.5688 0.0733 0.072 Uiso 0.567(11) 1 calc R U P A 1
C62B C 0.7307(5) 0.5998(17) 0.0862(5) 0.061(7) Uani 0.433(11) 1 d D U P A 2
H62B H 0.7164 0.5759 0.0973 0.074 Uiso 0.433(11) 1 calc R U P A 2
C63B C 0.7302(8) 0.510(2) 0.0677(5) 0.070(8) Uani 0.433(11) 1 d D U P A 2
H63D H 0.7052 0.4921 0.0572 0.105 Uiso 0.433(11) 1 calc R U P A 2
H63E H 0.7420 0.4493 0.0781 0.105 Uiso 0.433(11) 1 calc R U P A 2
H63F H 0.7431 0.5296 0.0557 0.105 Uiso 0.433(11) 1 calc R U P A 2
C64B C 0.7083(7) 0.686(2) 0.0685(5) 0.065(7) Uani 0.433(11) 1 d D U P A 2
H64D H 0.7194 0.7058 0.0554 0.098 Uiso 0.433(11) 1 calc R U P A 2
H64E H 0.7074 0.7458 0.0793 0.098 Uiso 0.433(11) 1 calc R U P A 2
H64F H 0.6838 0.6604 0.0593 0.098 Uiso 0.433(11) 1 calc R U P A 2
C65A C 0.8066(4) 0.5613(12) 0.1375(3) 0.047(4) Uani 0.567(11) 1 d D U P A 1
H65A H 0.8122 0.4972 0.1293 0.057 Uiso 0.567(11) 1 calc R U P A 1
C66A C 0.7872(7) 0.5279(19) 0.1565(4) 0.077(7) Uani 0.567(11) 1 d D U P A 1
H66A H 0.8035 0.4864 0.1709 0.115 Uiso 0.567(11) 1 calc R U P A 1
H66B H 0.7659 0.4865 0.1468 0.115 Uiso 0.567(11) 1 calc R U P A 1
H66C H 0.7796 0.5894 0.1639 0.115 Uiso 0.567(11) 1 calc R U P A 1
C67A C 0.8427(5) 0.6152(15) 0.1527(4) 0.073(6) Uani 0.567(11) 1 d D U P A 1
H67A H 0.8381 0.6767 0.1618 0.110 Uiso 0.567(11) 1 calc R U P A 1
H67B H 0.8546 0.6359 0.1403 0.110 Uiso 0.567(11) 1 calc R U P A 1
H67C H 0.8582 0.5672 0.1658 0.110 Uiso 0.567(11) 1 calc R U P A 1
C65B C 0.7803(6) 0.5480(12) 0.1365(3) 0.049(5) Uani 0.433(11) 1 d D U P A 2
H65B H 0.7563 0.5475 0.1390 0.059 Uiso 0.433(11) 1 calc R U P A 2
C66B C 0.7868(8) 0.4372(13) 0.1302(5) 0.067(7) Uani 0.433(11) 1 d D U P A 2
H66D H 0.8109 0.4314 0.1289 0.101 Uiso 0.433(11) 1 calc R U P A 2
H66E H 0.7687 0.4171 0.1133 0.101 Uiso 0.433(11) 1 calc R U P A 2
H66F H 0.7851 0.3915 0.1443 0.101 Uiso 0.433(11) 1 calc R U P A 2
C67B C 0.8074(6) 0.580(2) 0.1634(4) 0.054(6) Uani 0.433(11) 1 d D U P A 2
H67D H 0.8077 0.5272 0.1766 0.081 Uiso 0.433(11) 1 calc R U P A 2
H67E H 0.8003 0.6467 0.1687 0.081 Uiso 0.433(11) 1 calc R U P A 2
H67F H 0.8314 0.5853 0.1620 0.081 Uiso 0.433(11) 1 calc R U P A 2
P4 P 0.78453(7) 0.98073(15) 0.13530(4) 0.0433(5) Uani 1 1 d D . . . .
C68 C 0.8210(3) 1.0252(7) 0.12348(19) 0.055(3) Uani 1 1 d . . . . .
H68 H 0.8265 1.0986 0.1294 0.066 Uiso 1 1 calc R U . . .
C69 C 0.8106(3) 1.0243(7) 0.09363(17) 0.048(2) Uani 1 1 d . . . . .
H69A H 0.8299 1.0557 0.0886 0.071 Uiso 1 1 calc R U . . .
H69B H 0.7883 1.0640 0.0858 0.071 Uiso 1 1 calc R U . . .
H69C H 0.8067 0.9528 0.0872 0.071 Uiso 1 1 calc R U . . .
C70 C 0.8560(3) 0.9631(8) 0.1356(2) 0.063(3) Uani 1 1 d . U . . .
H70A H 0.8522 0.8918 0.1290 0.094 Uiso 1 1 calc R U . . .
H70B H 0.8628 0.9628 0.1550 0.094 Uiso 1 1 calc R U . . .
H70C H 0.8753 0.9951 0.1307 0.094 Uiso 1 1 calc R U . . .
C71A C 0.7534(5) 1.0853(11) 0.1257(4) 0.031(5) Uani 0.458(18) 1 d D U P B 1
H71A H 0.7393 1.0842 0.1380 0.038 Uiso 0.458(18) 1 calc R U P B 1
C72A C 0.7267(5) 1.0616(18) 0.0980(4) 0.032(5) Uani 0.458(18) 1 d D U P B 1
H72A H 0.7094 1.1186 0.0921 0.048 Uiso 0.458(18) 1 calc R U P B 1
H72B H 0.7138 0.9972 0.0985 0.048 Uiso 0.458(18) 1 calc R U P B 1
H72C H 0.7398 1.0538 0.0856 0.048 Uiso 0.458(18) 1 calc R U P B 1
C73A C 0.7680(5) 1.1956(12) 0.1265(4) 0.029(4) Uani 0.458(18) 1 d D U P B 1
H73A H 0.7796 1.2027 0.1131 0.043 Uiso 0.458(18) 1 calc R U P B 1
H73B H 0.7857 1.2095 0.1441 0.043 Uiso 0.458(18) 1 calc R U P B 1
H73C H 0.7481 1.2452 0.1228 0.043 Uiso 0.458(18) 1 calc R U P B 1
C71B C 0.7441(5) 1.0664(13) 0.1182(4) 0.043(5) Uani 0.542(18) 1 d D U P B 2
H71B H 0.7302 1.0659 0.1307 0.051 Uiso 0.542(18) 1 calc R U P B 2
C72B C 0.7159(7) 1.032(2) 0.0914(5) 0.056(6) Uani 0.542(18) 1 d D U P B 2
H72D H 0.6953 1.0794 0.0865 0.085 Uiso 0.542(18) 1 calc R U P B 2
H72E H 0.7076 0.9615 0.0931 0.085 Uiso 0.542(18) 1 calc R U P B 2
H72F H 0.7270 1.0328 0.0776 0.085 Uiso 0.542(18) 1 calc R U P B 2
C73B C 0.7507(7) 1.1828(13) 0.1150(5) 0.060(6) Uani 0.542(18) 1 d D U P B 2
H73D H 0.7707 1.2071 0.1304 0.090 Uiso 0.542(18) 1 calc R U P B 2
H73E H 0.7289 1.2222 0.1134 0.090 Uiso 0.542(18) 1 calc R U P B 2
H73F H 0.7569 1.1930 0.0990 0.090 Uiso 0.542(18) 1 calc R U P B 2
C74A C 0.8118(4) 1.0116(11) 0.1715(2) 0.023(4) Uani 0.458(18) 1 d D U P B 1
H74A H 0.8366 1.0397 0.1749 0.028 Uiso 0.458(18) 1 calc R U P B 1
C75A C 0.8093(9) 0.916(2) 0.1877(6) 0.065(8) Uani 0.458(18) 1 d D U P B 1
H75A H 0.8333 0.8858 0.1959 0.097 Uiso 0.458(18) 1 calc R U P B 1
H75B H 0.7932 0.8650 0.1761 0.097 Uiso 0.458(18) 1 calc R U P B 1
H75C H 0.7997 0.9366 0.2016 0.097 Uiso 0.458(18) 1 calc R U P B 1
C76A C 0.7891(4) 1.0671(13) 0.1860(3) 0.030(4) Uani 0.458(18) 1 d D U P B 1
H76A H 0.7657 1.0324 0.1818 0.045 Uiso 0.458(18) 1 calc R U P B 1
H76B H 0.7853 1.1395 0.1803 0.045 Uiso 0.458(18) 1 calc R U P B 1
H76C H 0.8018 1.0643 0.2052 0.045 Uiso 0.458(18) 1 calc R U P B 1
C74B C 0.7929(6) 1.0006(13) 0.1710(3) 0.063(6) Uani 0.542(18) 1 d D U P B 2
H74B H 0.7703 0.9889 0.1751 0.075 Uiso 0.542(18) 1 calc R U P B 2
C75B C 0.8241(5) 0.9155(15) 0.1868(3) 0.041(4) Uani 0.542(18) 1 d D U P B 2
H75D H 0.8412 0.9070 0.1773 0.062 Uiso 0.542(18) 1 calc R U P B 2
H75E H 0.8127 0.8488 0.1876 0.062 Uiso 0.542(18) 1 calc R U P B 2
H75F H 0.8370 0.9404 0.2048 0.062 Uiso 0.542(18) 1 calc R U P B 2
C76B C 0.8072(5) 1.1129(13) 0.1787(4) 0.057(5) Uani 0.542(18) 1 d D U P B 2
H76D H 0.8315 1.1190 0.1779 0.085 Uiso 0.542(18) 1 calc R U P B 2
H76E H 0.8079 1.1280 0.1968 0.085 Uiso 0.542(18) 1 calc R U P B 2
H76F H 0.7912 1.1624 0.1664 0.085 Uiso 0.542(18) 1 calc R U P B 2
B200 B 0.1389(2) 0.7789(7) 0.02087(16) 0.0280(17) Uani 1 1 d . . . . .
C201 C 0.17698(19) 0.7194(5) 0.02345(13) 0.0263(14) Uani 1 1 d . . . . .
C202 C 0.1764(2) 0.6123(6) 0.01832(15) 0.0308(15) Uani 1 1 d . . . . .
H202 H 0.1538 0.5778 0.0123 0.037 Uiso 1 1 calc R U . . .
C203 C 0.2074(2) 0.5549(6) 0.02168(15) 0.0329(16) Uani 1 1 d . . . . .
C204 C 0.2408(2) 0.6041(6) 0.02953(14) 0.0333(16) Uani 1 1 d . . . . .
H204 H 0.2620 0.5661 0.0313 0.040 Uiso 1 1 calc R U . . .
C205 C 0.2424(2) 0.7086(6) 0.03470(13) 0.0288(15) Uani 1 1 d . . . . .
C206 C 0.21133(19) 0.7644(6) 0.03202(13) 0.0262(14) Uani 1 1 d . . . . .
H206 H 0.2134 0.8362 0.0362 0.031 Uiso 1 1 calc R U . . .
C207 C 0.2042(2) 0.4417(7) 0.0153(2) 0.049(2) Uani 1 1 d . . . . .
F1 F 0.17641(17) 0.3975(4) 0.02017(17) 0.077(2) Uani 1 1 d . U . . .
F2 F 0.23296(16) 0.3888(4) 0.03038(13) 0.0630(16) Uani 1 1 d . U . . .
F3 F 0.1994(2) 0.4226(5) -0.00929(13) 0.087(2) Uani 1 1 d . U . . .
C208 C 0.2778(2) 0.7623(7) 0.04385(14) 0.0343(17) Uani 1 1 d . . . . .
F4 F 0.30333(13) 0.7102(5) 0.03779(11) 0.0577(15) Uani 1 1 d . U . . .
F5 F 0.29099(13) 0.7773(4) 0.07000(9) 0.0429(11) Uani 1 1 d . U . . .
F6 F 0.27629(14) 0.8571(4) 0.03303(10) 0.0539(14) Uani 1 1 d . U . . .
C209 C 0.13292(19) 0.7497(6) 0.04873(14) 0.0278(14) Uani 1 1 d . . . . .
C210 C 0.14624(19) 0.8115(6) 0.07134(14) 0.0300(15) Uani 1 1 d . . . . .
H210 H 0.1583 0.8741 0.0703 0.036 Uiso 1 1 calc R U . . .
C211 C 0.1424(2) 0.7846(7) 0.09527(15) 0.0359(17) Uani 1 1 d . . . . .
C212 C 0.1258(2) 0.6928(7) 0.09823(16) 0.0422(19) Uani 1 1 d . . . . .
H212 H 0.1232 0.6745 0.1146 0.051 Uiso 1 1 calc R U . . .
C213 C 0.1132(2) 0.6291(7) 0.07627(15) 0.0408(19) Uani 1 1 d D . . . .
C214 C 0.1164(2) 0.6571(6) 0.05216(15) 0.0325(16) Uani 1 1 d . . . . .
H214 H 0.1071 0.6117 0.0375 0.039 Uiso 1 1 calc R U . . .
C215 C 0.1553(2) 0.8596(8) 0.11770(16) 0.047(2) Uani 1 1 d . . . . .
F7 F 0.18807(15) 0.8958(5) 0.12157(11) 0.0601(15) Uani 1 1 d . U . . .
F8 F 0.15546(16) 0.8211(5) 0.14079(10) 0.0647(16) Uani 1 1 d . U . . .
F9 F 0.13359(19) 0.9440(5) 0.11357(12) 0.078(2) Uani 1 1 d . U . . .
C216 C 0.0953(2) 0.5297(7) 0.07855(13) 0.058(3) Uani 1 1 d D . . . .
F10 F 0.0854(5) 0.5261(9) 0.0993(3) 0.118(6) Uani 0.75(2) 1 d D U P C 1
F11 F 0.0662(3) 0.5123(10) 0.0584(2) 0.115(6) Uani 0.75(2) 1 d D U P C 1
F12 F 0.1156(3) 0.4493(5) 0.0803(4) 0.099(5) Uani 0.75(2) 1 d D U P C 1
F110 F 0.0867(9) 0.4729(15) 0.0572(4) 0.069(10) Uani 0.25(2) 1 d D U P C 2
F111 F 0.1152(5) 0.4695(14) 0.0973(5) 0.062(10) Uani 0.25(2) 1 d D U P C 2
F112 F 0.0654(5) 0.5414(11) 0.0834(7) 0.063(9) Uani 0.25(2) 1 d D U P C 2
C217 C 0.1069(2) 0.7375(6) -0.00523(14) 0.0295(15) Uani 1 1 d . . . . .
C218 C 0.1137(2) 0.7159(6) -0.02877(15) 0.0310(16) Uani 1 1 d . . . . .
H218 H 0.1377 0.7216 -0.0287 0.037 Uiso 1 1 calc R U . . .
C219 C 0.0867(2) 0.6863(6) -0.05211(15) 0.0387(18) Uani 1 1 d D . . . .
C220 C 0.0514(2) 0.6761(6) -0.05280(16) 0.0371(18) Uani 1 1 d . . . . .
H220 H 0.0328 0.6544 -0.0685 0.045 Uiso 1 1 calc R U . . .
C221 C 0.0442(2) 0.6985(5) -0.03001(14) 0.0360(17) Uani 1 1 d D . . . .
C222 C 0.0707(2) 0.7292(6) -0.00693(15) 0.0314(15) Uani 1 1 d . . . . .
H222 H 0.0644 0.7451 0.0082 0.038 Uiso 1 1 calc R U . . .
C223 C 0.09613(17) 0.6672(5) -0.07630(16) 0.050(2) Uani 1 1 d D . . . .
F13 F 0.0688(3) 0.6904(18) -0.09846(15) 0.049(5) Uani 0.43(4) 1 d D U P D 1
F14 F 0.1241(4) 0.7184(19) -0.0774(3) 0.063(6) Uani 0.43(4) 1 d D U P D 1
F15 F 0.1024(7) 0.5670(8) -0.0790(3) 0.066(7) Uani 0.43(4) 1 d D U P D 1
F113 F 0.1211(7) 0.5940(18) -0.0725(3) 0.108(7) Uani 0.57(4) 1 d D U P D 2
F114 F 0.0689(3) 0.641(2) -0.09734(19) 0.083(6) Uani 0.57(4) 1 d D U P D 2
F115 F 0.1110(7) 0.7514(12) -0.0829(3) 0.078(6) Uani 0.57(4) 1 d D U P D 2
C224 C 0.0065(2) 0.6895(5) -0.03012(11) 0.047(2) Uani 1 1 d D . . . .
F16 F -0.0084(3) 0.7804(8) -0.0294(4) 0.052(6) Uani 0.37(3) 1 d D U P E 1
F17 F 0.0034(3) 0.6370(17) -0.0103(3) 0.077(8) Uani 0.37(3) 1 d D U P E 1
F18 F -0.0154(3) 0.6448(18) -0.0517(3) 0.069(7) Uani 0.37(3) 1 d D U P E 1
F116 F 0.0006(3) 0.6021(11) -0.0195(4) 0.080(5) Uani 0.63(3) 1 d D U P E 2
F117 F -0.0183(2) 0.6929(16) -0.05362(19) 0.092(6) Uani 0.63(3) 1 d D U P E 2
F118 F -0.0022(3) 0.7621(13) -0.0162(5) 0.122(7) Uani 0.63(3) 1 d D U P E 2
C225 C 0.14045(19) 0.9038(6) 0.01680(14) 0.0282(15) Uani 1 1 d . . . . .
C226 C 0.1602(2) 0.9495(6) 0.00241(15) 0.0304(15) Uani 1 1 d . . . . .
H226 H 0.1743 0.9064 -0.0045 0.036 Uiso 1 1 calc R U . . .
C227 C 0.1598(2) 1.0559(5) -0.00206(15) 0.0375(18) Uani 1 1 d D . . . .
C228 C 0.1389(2) 1.1221(6) 0.00673(16) 0.0378(18) Uani 1 1 d . . . . .
H228 H 0.1385 1.1944 0.0034 0.045 Uiso 1 1 calc R U . . .
C229 C 0.11830(19) 1.0794(5) 0.02052(13) 0.0306(15) Uani 1 1 d D . . . .
C230 C 0.11902(19) 0.9726(6) 0.02528(14) 0.0289(15) Uani 1 1 d . . . . .
H230 H 0.1044 0.9455 0.0346 0.035 Uiso 1 1 calc R U . . .
C231 C 0.1836(2) 1.0980(5) -0.01548(15) 0.071(4) Uani 1 1 d D . . . .
F19 F 0.1780(3) 1.0651(10) -0.03926(15) 0.052(4) Uani 0.51(2) 1 d D U P F 1
F20 F 0.1869(3) 1.1983(5) -0.0149(2) 0.047(4) Uani 0.51(2) 1 d D U P F 1
F21 F 0.2186(2) 1.0677(8) -0.0023(2) 0.054(4) Uani 0.51(2) 1 d D U P F 1
F119 F 0.2154(4) 1.128(2) -0.0010(3) 0.168(11) Uani 0.49(2) 1 d D U P F 2
F120 F 0.1877(4) 1.0365(9) -0.0339(2) 0.047(4) Uani 0.49(2) 1 d D U P F 2
F121 F 0.1687(6) 1.1828(11) -0.0300(5) 0.152(9) Uani 0.49(2) 1 d D U P F 2
C232 C 0.0955(2) 1.1473(5) 0.03055(13) 0.045(2) Uani 1 1 d D . . . .
F22 F 0.1069(3) 1.2443(5) 0.0337(3) 0.082(5) Uani 0.675(19) 1 d D U P G 1
F23 F 0.0624(2) 1.1513(12) 0.0144(2) 0.125(7) Uani 0.675(19) 1 d D U P G 1
F24 F 0.0945(4) 1.1200(7) 0.05360(19) 0.078(4) Uani 0.675(19) 1 d D U P G 1
F122 F 0.0691(4) 1.0970(10) 0.0351(5) 0.068(7) Uani 0.325(19) 1 d D U P G 2
F123 F 0.1133(4) 1.1921(18) 0.0530(3) 0.101(11) Uani 0.325(19) 1 d D U P G 2
F124 F 0.0793(5) 1.2214(13) 0.0143(3) 0.074(8) Uani 0.325(19) 1 d D U P G 2
B300 B 0.8738(2) 0.3473(6) 0.24270(16) 0.0272(16) Uani 1 1 d . . . . .
C301 C 0.83404(19) 0.3047(5) 0.24022(13) 0.0271(14) Uani 1 1 d . . . . .
C302 C 0.8286(2) 0.2200(5) 0.25440(14) 0.0268(14) Uani 1 1 d . . . . .
H302 H 0.8488 0.1901 0.2676 0.032 Uiso 1 1 calc R U . . .
C303 C 0.79477(19) 0.1773(5) 0.25005(14) 0.0283(15) Uani 1 1 d . . . . .
C304 C 0.7647(2) 0.2168(5) 0.23109(14) 0.0306(15) Uani 1 1 d . . . . .
H304 H 0.7416 0.1871 0.2281 0.037 Uiso 1 1 calc R U . . .
C305 C 0.76870(19) 0.3009(6) 0.21640(14) 0.0290(15) Uani 1 1 d . . . . .
C306 C 0.8024(2) 0.3439(6) 0.22102(14) 0.0305(15) Uani 1 1 d . . . . .
H306 H 0.8044 0.4022 0.2108 0.037 Uiso 1 1 calc R U . . .
C307 C 0.7912(2) 0.0833(6) 0.26529(15) 0.0347(17) Uani 1 1 d . . . . .
F51 F 0.81431(15) 0.0821(4) 0.28985(9) 0.0503(13) Uani 1 1 d . U . . .
F52 F 0.75871(16) 0.0719(5) 0.26691(15) 0.078(2) Uani 1 1 d . U . . .
F53 F 0.7971(2) -0.0037(4) 0.25449(12) 0.0720(19) Uani 1 1 d . U . . .
C308 C 0.7366(2) 0.3383(6) 0.19396(16) 0.0364(17) Uani 1 1 d . . . . .
F54 F 0.73138(17) 0.2825(5) 0.17238(10) 0.0679(18) Uani 1 1 d . U . . .
F55 F 0.70632(14) 0.3355(6) 0.19912(11) 0.0647(16) Uani 1 1 d . U . . .
F56 F 0.73929(16) 0.4358(5) 0.18719(14) 0.074(2) Uani 1 1 d . U . . .
C309 C 0.88510(19) 0.2774(5) 0.22130(14) 0.0275(15) Uani 1 1 d . . . . .
C310 C 0.8996(2) 0.1774(5) 0.22818(14) 0.0292(15) Uani 1 1 d . . . . .
H310 H 0.9031 0.1522 0.2455 0.035 Uiso 1 1 calc R U . . .
C311 C 0.9087(2) 0.1153(6) 0.21090(15) 0.0319(16) Uani 1 1 d . . . . .
C312 C 0.9050(2) 0.1495(7) 0.18550(16) 0.0378(18) Uani 1 1 d . . . . .
H312 H 0.9127 0.1080 0.1739 0.045 Uiso 1 1 calc R U . . .
C313 C 0.8895(2) 0.2459(6) 0.17775(15) 0.0344(17) Uani 1 1 d . . . . .
C314 C 0.8796(2) 0.3080(6) 0.19544(14) 0.0319(15) Uani 1 1 d . . . . .
H314 H 0.8686 0.3732 0.1896 0.038 Uiso 1 1 calc R U . . .
C315 C 0.9244(3) 0.0093(8) 0.22012(18) 0.051(2) Uani 1 1 d . . . . .
F57 F 0.91179(17) -0.0318(4) 0.23817(13) 0.0633(16) Uani 1 1 d . U . . .
F58 F 0.9146(2) -0.0595(5) 0.20076(14) 0.084(2) Uani 1 1 d . U . . .
F59 F 0.95945(16) 0.0108(5) 0.23046(15) 0.077(2) Uani 1 1 d . U . . .
C316 C 0.8835(3) 0.2863(7) 0.15058(16) 0.049(2) Uani 1 1 d . . . . .
F60 F 0.89736(17) 0.3793(4) 0.15021(10) 0.0591(15) Uani 1 1 d . U . . .
F61 F 0.84875(18) 0.2951(6) 0.13627(12) 0.090(3) Uani 1 1 d . U . . .
F62 F 0.8970(3) 0.2250(5) 0.13670(12) 0.087(2) Uani 1 1 d . U . . .
C317 C 0.87546(19) 0.4712(6) 0.23703(14) 0.0279(14) Uani 1 1 d . . . . .
C318 C 0.8541(2) 0.5447(5) 0.24352(14) 0.0289(15) Uani 1 1 d . . . . .
H318 H 0.8359 0.5218 0.2501 0.035 Uiso 1 1 calc R U . . .
C319 C 0.8584(2) 0.6519(6) 0.24065(16) 0.0358(17) Uani 1 1 d . . . . .
C320 C 0.8837(2) 0.6880(6) 0.23073(17) 0.0400(18) Uani 1 1 d . . . . .
H320 H 0.8864 0.7601 0.2285 0.048 Uiso 1 1 calc R U . . .
C321 C 0.9051(2) 0.6172(6) 0.22402(17) 0.0415(19) Uani 1 1 d D . . . .
C322 C 0.9017(2) 0.5107(6) 0.22750(17) 0.0378(18) Uani 1 1 d . . . . .
H322 H 0.9175 0.4641 0.2233 0.045 Uiso 1 1 calc R U . . .
C323 C 0.8346(3) 0.7265(7) 0.2485(2) 0.049(2) Uani 1 1 d . . . . .
F63 F 0.8308(2) 0.7016(5) 0.27132(14) 0.076(2) Uani 1 1 d . U . . .
F64 F 0.84775(17) 0.8229(4) 0.25165(13) 0.0597(15) Uani 1 1 d . U . . .
F65 F 0.80196(17) 0.7310(5) 0.23090(15) 0.0752(19) Uani 1 1 d . U . . .
C324 C 0.9324(3) 0.6542(5) 0.21281(17) 0.068(3) Uani 1 1 d D . . . .
F66 F 0.9472(2) 0.7424(5) 0.22203(19) 0.050(3) Uani 0.648(18) 1 d D U P H 1
F67 F 0.9186(4) 0.6737(13) 0.18717(16) 0.141(8) Uani 0.648(18) 1 d D U P H 1
F68 F 0.9586(3) 0.5920(8) 0.2149(4) 0.135(7) Uani 0.648(18) 1 d D U P H 1
F166 F 0.9378(5) 0.5940(10) 0.1953(3) 0.047(5) Uani 0.352(18) 1 d D U P H 2
F167 F 0.9646(3) 0.663(2) 0.2308(3) 0.142(12) Uani 0.352(18) 1 d D U P H 2
F168 F 0.9262(6) 0.7442(10) 0.2018(5) 0.150(13) Uani 0.352(18) 1 d D U P H 2
C325 C 0.90373(17) 0.3312(5) 0.27238(14) 0.0255(14) Uani 1 1 d . . . . .
C326 C 0.89500(19) 0.3342(5) 0.29544(14) 0.0269(14) Uani 1 1 d . . . . .
H326 H 0.8707 0.3461 0.2940 0.032 Uiso 1 1 calc R U . . .
C327 C 0.92077(17) 0.3204(5) 0.32054(14) 0.0293(15) Uani 1 1 d D . . . .
C328 C 0.9569(2) 0.3049(7) 0.32348(15) 0.0383(18) Uani 1 1 d . . . . .
H328 H 0.9745 0.2941 0.3405 0.046 Uiso 1 1 calc R U . . .
C329 C 0.9663(2) 0.3055(6) 0.30100(14) 0.0393(18) Uani 1 1 d D . . . .
C330 C 0.9404(2) 0.3189(6) 0.27611(16) 0.0367(17) Uani 1 1 d . . . . .
H330 H 0.9479 0.3199 0.2611 0.044 Uiso 1 1 calc R U . . .
C331 C 0.90975(15) 0.3165(5) 0.34437(14) 0.043(2) Uani 1 1 d D . . . .
F69 F 0.8808(3) 0.3712(11) 0.34216(19) 0.063(4) Uani 0.64(4) 1 d D U P I 1
F70 F 0.9351(2) 0.3464(12) 0.36649(13) 0.049(3) Uani 0.64(4) 1 d D U P I 1
F71 F 0.9016(4) 0.2194(6) 0.3496(2) 0.058(4) Uani 0.64(4) 1 d D U P I 1
F169 F 0.9371(3) 0.304(3) 0.36674(17) 0.075(8) Uani 0.36(4) 1 d D U P I 2
F170 F 0.8865(8) 0.243(2) 0.3436(4) 0.108(10) Uani 0.36(4) 1 d D U P I 2
F171 F 0.8941(10) 0.4049(16) 0.3476(4) 0.108(11) Uani 0.36(4) 1 d D U P I 2
C332 C 1.0048(2) 0.2918(6) 0.30409(12) 0.060(3) Uani 1 1 d D . . . .
F72 F 1.0232(3) 0.2387(17) 0.3250(3) 0.097(7) Uani 0.57(3) 1 d D U P J 1
F73 F 1.0218(3) 0.3823(9) 0.3076(5) 0.113(7) Uani 0.57(3) 1 d D U P J 1
F74 F 1.0107(3) 0.2500(18) 0.2841(2) 0.094(6) Uani 0.57(3) 1 d D U P J 1
F172 F 1.0123(3) 0.317(2) 0.2830(2) 0.073(7) Uani 0.43(3) 1 d D U P J 2
F173 F 1.0151(4) 0.1940(9) 0.3084(6) 0.108(9) Uani 0.43(3) 1 d D U P J 2
F174 F 1.0271(2) 0.343(2) 0.3235(4) 0.079(7) Uani 0.43(3) 1 d D U P J 2

loop_
_atom_site_aniso_label
_atom_site_aniso_U_11
_atom_site_aniso_U_22
_atom_site_aniso_U_33
_atom_site_aniso_U_23
_atom_site_aniso_U_13
_atom_site_aniso_U_12
Rh1 0.0344(3) 0.0414(3) 0.0283(3) 0.0011(2) 0.0112(2) -0.0017(2)
B1 0.056(6) 0.030(5) 0.033(4) 0.002(4) 0.012(4) -0.012(4)
C1 0.057(5) 0.027(4) 0.042(5) 0.009(3) 0.016(4) 0.003(4)
C2 0.046(5) 0.047(5) 0.056(5) 0.009(4) 0.020(4) -0.005(4)
C3 0.060(6) 0.053(6) 0.052(6) 0.007(5) 0.003(5) -0.011(5)
C4 0.074(7) 0.043(5) 0.049(5) 0.001(4) 0.011(5) -0.018(5)
C5 0.087(8) 0.049(6) 0.039(5) -0.002(4) 0.015(5) -0.003(5)
C6 0.054(5) 0.036(5) 0.049(5) -0.003(4) 0.017(4) -0.005(4)
N1 0.068(5) 0.036(4) 0.042(4) 0.008(3) 0.009(4) -0.004(4)
C7 0.096(9) 0.064(7) 0.058(6) -0.002(5) 0.034(6) -0.029(7)
C8 0.091(8) 0.033(5) 0.058(6) 0.014(4) 0.014(6) 0.002(5)
P1 0.0391(10) 0.0405(11) 0.0295(9) -0.0017(8) 0.0137(8) 0.0015(9)
C9 0.052(5) 0.066(6) 0.033(4) 0.006(4) 0.010(4) -0.010(5)
C10 0.087(8) 0.041(6) 0.059(6) -0.003(5) 0.010(6) -0.012(5)
C11 0.040(5) 0.105(9) 0.053(6) -0.006(6) 0.012(4) -0.016(6)
C12 0.063(6) 0.054(6) 0.051(5) -0.004(5) 0.010(5) 0.009(5)
C13 0.087(8) 0.045(6) 0.064(7) 0.007(5) 0.002(6) 0.005(6)
C14 0.075(8) 0.081(8) 0.063(7) -0.004(6) 0.012(6) 0.034(7)
C15 0.052(5) 0.065(6) 0.046(5) 0.000(5) 0.022(4) -0.006(5)
C16 0.056(6) 0.074(7) 0.048(5) -0.005(5) 0.029(5) -0.008(5)
C17 0.053(6) 0.091(8) 0.056(6) 0.003(6) 0.028(5) 0.010(6)
P2 0.0418(11) 0.0398(11) 0.0289(9) 0.0030(8) 0.0073(8) -0.0066(9)
C18 0.034(4) 0.043(5) 0.064(6) 0.013(4) 0.004(4) -0.001(4)
C19 0.054(6) 0.073(8) 0.084(8) 0.023(6) 0.028(6) 0.011(6)
C20 0.061(7) 0.057(7) 0.077(8) 0.022(6) -0.019(6) -0.008(5)
C21 0.059(6) 0.043(5) 0.039(5) 0.000(4) 0.012(4) -0.012(4)
C22 0.064(6) 0.065(7) 0.060(6) -0.011(5) 0.022(5) -0.031(6)
C23 0.076(7) 0.046(6) 0.051(6) -0.006(5) 0.009(5) -0.017(5)
C24 0.081(7) 0.048(5) 0.033(4) 0.006(4) 0.016(4) -0.015(5)
C25 0.162(15) 0.065(8) 0.052(7) 0.000(6) 0.051(8) -0.016(9)
C26 0.065(6) 0.084(8) 0.052(6) 0.002(5) 0.039(5) 0.003(6)
Rh2 0.0401(3) 0.0220(3) 0.0250(2) 0.0004(2) 0.0179(2) 0.0022(2)
B2 0.041(5) 0.037(5) 0.030(4) 0.010(4) 0.021(4) -0.001(4)
C51 0.041(4) 0.030(4) 0.037(4) 0.003(3) 0.021(3) 0.002(3)
C52 0.041(4) 0.043(5) 0.035(4) -0.004(3) 0.023(3) -0.010(4)
C53 0.057(6) 0.054(6) 0.050(5) -0.019(4) 0.029(4) -0.018(5)
C54 0.055(5) 0.039(5) 0.066(6) -0.012(4) 0.038(5) -0.005(4)
C55 0.060(6) 0.039(5) 0.074(7) 0.005(5) 0.040(5) 0.014(4)
C56 0.052(5) 0.045(5) 0.053(5) 0.008(4) 0.033(4) 0.012(4)
N2 0.040(3) 0.039(4) 0.041(4) -0.002(3) 0.023(3) -0.001(3)
C57 0.061(6) 0.037(5) 0.049(5) -0.002(4) 0.027(4) -0.008(4)
C58 0.051(5) 0.075(7) 0.043(5) -0.013(5) 0.021(4) -0.002(5)
P3 0.0481(11) 0.0197(9) 0.0305(9) -0.0020(7) 0.0189(8) -0.0019(8)
C59A 0.056(8) 0.039(8) 0.044(8) -0.008(6) 0.031(6) 0.002(6)
C60A 0.057(8) 0.029(7) 0.063(9) -0.007(6) 0.050(7) 0.000(6)
C61A 0.099(15) 0.060(11) 0.050(10) 0.005(9) 0.050(10) 0.009(11)
C59B 0.076(14) 0.070(14) 0.077(14) -0.002(9) 0.028(9) 0.006(9)
C60B 0.081(15) 0.087(16) 0.104(17) -0.009(13) 0.060(13) 0.008(13)
C61B 0.093(17) 0.072(15) 0.070(16) -0.023(13) 0.052(14) 0.007(14)
C62A 0.040(6) 0.042(7) 0.051(7) -0.010(6) 0.031(6) -0.004(6)
C63A 0.055(9) 0.037(8) 0.081(11) -0.015(8) 0.043(9) -0.006(7)
C64A 0.044(8) 0.053(10) 0.051(9) -0.020(8) 0.021(7) -0.005(7)
C62B 0.065(10) 0.053(10) 0.062(10) 0.000(8) 0.016(8) -0.004(8)
C63B 0.082(14) 0.060(13) 0.062(13) -0.039(11) 0.016(11) -0.023(12)
C64B 0.055(12) 0.082(15) 0.048(11) -0.008(11) 0.005(9) 0.017(12)
C65A 0.055(8) 0.048(7) 0.043(7) 0.000(6) 0.022(6) 0.009(6)
C66A 0.105(15) 0.073(13) 0.059(11) 0.032(10) 0.038(11) 0.035(11)
C67A 0.069(11) 0.070(11) 0.055(10) -0.007(9) -0.011(8) 0.042(9)
C65B 0.059(9) 0.043(9) 0.047(9) 0.009(7) 0.020(7) -0.005(7)
C66B 0.086(14) 0.022(9) 0.088(14) 0.029(10) 0.023(12) 0.006(10)
C67B 0.057(12) 0.058(13) 0.042(10) 0.012(9) 0.009(9) 0.039(10)
P4 0.0834(17) 0.0225(10) 0.0352(10) -0.0039(8) 0.0347(11) -0.0016(10)
C68 0.085(7) 0.034(5) 0.046(5) -0.011(4) 0.024(5) -0.015(5)
C69 0.061(6) 0.048(5) 0.045(5) -0.003(4) 0.033(4) -0.007(4)
C70 0.063(6) 0.047(5) 0.068(6) 0.006(5) 0.010(5) -0.021(5)
C71A 0.044(8) 0.021(8) 0.029(8) -0.009(6) 0.013(6) -0.004(6)
C72A 0.019(9) 0.036(11) 0.041(11) 0.015(8) 0.013(8) -0.007(7)
C73A 0.036(7) 0.015(6) 0.034(7) 0.011(6) 0.011(6) -0.009(6)
C71B 0.065(9) 0.034(8) 0.042(9) 0.002(7) 0.034(7) -0.003(7)
C72B 0.053(13) 0.062(13) 0.062(13) 0.023(10) 0.031(10) 0.004(10)
C73B 0.088(14) 0.039(9) 0.069(12) 0.005(9) 0.047(11) 0.017(10)
C74A 0.017(6) 0.028(7) 0.031(7) 0.000(5) 0.017(5) -0.012(5)
C75A 0.072(12) 0.066(11) 0.056(11) 0.001(8) 0.023(8) -0.014(9)
C76A 0.032(8) 0.037(9) 0.027(7) -0.008(6) 0.019(6) -0.007(7)
C74B 0.075(10) 0.066(9) 0.056(8) -0.013(7) 0.033(7) -0.008(8)
C75B 0.056(8) 0.042(8) 0.027(6) 0.004(5) 0.016(6) -0.006(7)
C76B 0.058(10) 0.054(10) 0.063(10) -0.026(8) 0.027(8) -0.014(8)
B200 0.027(4) 0.029(4) 0.030(4) -0.001(3) 0.012(3) 0.002(3)
C201 0.030(3) 0.024(3) 0.027(3) 0.001(3) 0.012(3) 0.002(3)
C202 0.029(4) 0.026(4) 0.038(4) -0.002(3) 0.012(3) 0.002(3)
C203 0.029(4) 0.033(4) 0.037(4) -0.001(3) 0.011(3) 0.003(3)
C204 0.031(4) 0.040(4) 0.028(4) -0.004(3) 0.009(3) 0.005(3)
C205 0.032(4) 0.035(4) 0.023(3) -0.001(3) 0.014(3) -0.004(3)
C206 0.032(4) 0.026(3) 0.024(3) -0.005(3) 0.014(3) -0.002(3)
C207 0.041(5) 0.035(5) 0.065(6) -0.005(4) 0.012(4) 0.008(4)
F1 0.062(4) 0.034(3) 0.146(6) -0.009(3) 0.050(4) -0.006(3)
F2 0.054(3) 0.036(3) 0.094(4) 0.009(3) 0.020(3) 0.010(2)
F3 0.148(7) 0.046(3) 0.063(4) -0.022(3) 0.032(4) 0.002(4)
C208 0.035(4) 0.045(5) 0.022(3) 0.007(3) 0.008(3) -0.007(3)
F4 0.034(2) 0.080(4) 0.065(3) -0.024(3) 0.024(2) -0.008(3)
F5 0.043(3) 0.054(3) 0.029(2) -0.003(2) 0.0088(19) -0.016(2)
F6 0.043(3) 0.061(3) 0.052(3) 0.022(3) 0.009(2) -0.018(2)
C209 0.027(3) 0.029(4) 0.030(4) 0.002(3) 0.014(3) 0.005(3)
C210 0.028(3) 0.030(4) 0.031(4) 0.003(3) 0.010(3) 0.000(3)
C211 0.029(4) 0.049(5) 0.033(4) 0.002(3) 0.015(3) 0.008(3)
C212 0.040(4) 0.056(5) 0.031(4) 0.013(4) 0.012(3) 0.008(4)
C213 0.038(4) 0.045(5) 0.047(5) 0.017(4) 0.024(4) 0.000(4)
C214 0.034(4) 0.032(4) 0.033(4) 0.003(3) 0.013(3) 0.000(3)
C215 0.038(4) 0.071(6) 0.031(4) -0.005(4) 0.010(3) 0.007(4)
F7 0.055(3) 0.080(4) 0.044(3) -0.014(3) 0.016(2) -0.014(3)
F8 0.062(3) 0.098(5) 0.033(3) -0.008(3) 0.014(2) -0.006(3)
F9 0.080(4) 0.080(4) 0.054(3) -0.027(3) -0.003(3) 0.036(4)
C216 0.069(7) 0.054(6) 0.060(6) 0.020(5) 0.033(5) -0.010(5)
F10 0.172(14) 0.105(9) 0.111(9) 0.015(7) 0.095(10) -0.050(9)
F11 0.088(9) 0.115(9) 0.110(9) 0.039(7) -0.009(6) -0.071(7)
F12 0.103(8) 0.041(5) 0.151(13) 0.007(6) 0.042(8) -0.012(5)
F110 0.093(18) 0.064(14) 0.073(15) 0.005(11) 0.057(13) -0.034(13)
F111 0.050(12) 0.030(11) 0.077(16) 0.029(10) -0.018(10) -0.008(9)
F112 0.042(12) 0.057(13) 0.114(19) 0.010(12) 0.057(12) -0.003(9)
C217 0.036(4) 0.023(3) 0.033(4) 0.001(3) 0.016(3) 0.001(3)
C218 0.031(4) 0.030(4) 0.037(4) -0.001(3) 0.018(3) 0.001(3)
C219 0.049(5) 0.033(4) 0.034(4) -0.002(3) 0.013(3) 0.000(4)
C220 0.035(4) 0.033(4) 0.039(4) -0.005(3) 0.005(3) -0.005(3)
C221 0.036(4) 0.028(4) 0.042(4) -0.001(3) 0.011(3) 0.002(3)
C222 0.029(4) 0.030(4) 0.037(4) -0.001(3) 0.013(3) 0.003(3)
C223 0.055(5) 0.055(6) 0.039(5) -0.011(4) 0.016(4) 0.001(5)
F13 0.061(9) 0.056(11) 0.028(6) -0.001(6) 0.012(6) 0.001(7)
F14 0.037(8) 0.109(13) 0.042(8) -0.008(8) 0.013(6) -0.034(8)
F15 0.093(14) 0.054(9) 0.054(9) -0.008(6) 0.032(9) 0.032(8)
F113 0.128(14) 0.144(14) 0.065(8) -0.002(9) 0.052(9) 0.034(12)
F114 0.097(10) 0.101(14) 0.048(7) -0.045(7) 0.019(6) -0.043(8)
F115 0.098(12) 0.102(10) 0.040(7) -0.001(6) 0.033(7) -0.032(9)
C224 0.038(4) 0.042(5) 0.056(5) -0.004(4) 0.008(4) -0.008(4)
F16 0.034(8) 0.048(9) 0.080(12) 0.018(8) 0.026(8) 0.011(6)
F17 0.038(9) 0.121(16) 0.079(12) 0.046(12) 0.032(8) 0.001(10)
F18 0.044(9) 0.082(14) 0.081(13) -0.047(10) 0.022(8) -0.038(8)
F116 0.064(7) 0.091(9) 0.100(10) 0.033(8) 0.048(7) 0.011(6)
F117 0.042(6) 0.124(12) 0.090(9) 0.057(8) -0.003(5) -0.026(6)
F118 0.039(6) 0.132(12) 0.185(15) -0.097(11) 0.027(8) 0.004(7)
C225 0.029(3) 0.027(4) 0.030(4) -0.004(3) 0.012(3) 0.000(3)
C226 0.033(4) 0.025(4) 0.039(4) 0.000(3) 0.020(3) 0.004(3)
C227 0.053(5) 0.023(4) 0.048(5) 0.001(3) 0.031(4) 0.001(3)
C228 0.049(5) 0.030(4) 0.044(4) 0.002(3) 0.027(4) 0.006(3)
C229 0.034(4) 0.029(4) 0.030(4) -0.002(3) 0.013(3) 0.006(3)
C230 0.031(4) 0.032(4) 0.029(3) 0.005(3) 0.016(3) 0.006(3)
C231 0.120(11) 0.023(5) 0.110(10) -0.006(5) 0.090(9) -0.003(6)
F19 0.087(9) 0.046(7) 0.033(5) 0.012(5) 0.033(6) 0.007(7)
F20 0.081(8) 0.016(5) 0.062(7) -0.004(4) 0.049(6) -0.021(5)
F21 0.055(7) 0.044(7) 0.082(8) -0.002(5) 0.049(6) -0.006(5)
F119 0.166(17) 0.21(2) 0.154(16) -0.049(14) 0.089(13) -0.134(15)
F120 0.073(8) 0.032(6) 0.055(7) 0.022(5) 0.047(7) 0.019(6)
F121 0.201(17) 0.123(14) 0.216(18) 0.081(12) 0.179(15) 0.063(12)
C232 0.056(5) 0.033(5) 0.053(5) 0.006(4) 0.026(4) 0.008(4)
F22 0.123(10) 0.029(5) 0.137(11) -0.009(5) 0.100(9) 0.006(5)
F23 0.053(6) 0.169(14) 0.138(12) -0.060(11) 0.012(7) 0.059(8)
F24 0.138(11) 0.059(6) 0.072(7) 0.012(5) 0.082(8) 0.035(6)
F122 0.077(13) 0.070(11) 0.090(15) 0.021(10) 0.071(11) 0.031(9)
F123 0.076(13) 0.130(19) 0.084(15) -0.063(13) 0.012(10) 0.038(13)
F124 0.083(14) 0.076(13) 0.084(13) 0.035(10) 0.057(11) 0.052(11)
B300 0.027(4) 0.022(4) 0.035(4) 0.003(3) 0.012(3) -0.001(3)
C301 0.033(4) 0.021(3) 0.029(3) 0.003(3) 0.012(3) 0.000(3)
C302 0.031(3) 0.018(3) 0.033(4) 0.000(3) 0.013(3) -0.003(3)
C303 0.032(4) 0.023(4) 0.029(3) -0.001(3) 0.010(3) -0.007(3)
C304 0.035(4) 0.024(4) 0.033(4) -0.005(3) 0.012(3) -0.006(3)
C305 0.030(3) 0.025(4) 0.031(4) 0.003(3) 0.009(3) -0.002(3)
C306 0.036(4) 0.029(4) 0.028(3) 0.002(3) 0.012(3) -0.005(3)
C307 0.035(4) 0.033(4) 0.035(4) -0.001(3) 0.012(3) -0.009(3)
F51 0.065(3) 0.044(3) 0.037(3) 0.009(2) 0.010(2) -0.015(2)
F52 0.050(3) 0.079(4) 0.110(5) 0.052(4) 0.036(3) 0.000(3)
F53 0.143(6) 0.027(3) 0.058(3) 0.002(2) 0.050(4) -0.003(3)
C308 0.034(4) 0.031(4) 0.044(4) 0.005(3) 0.012(3) -0.001(3)
F54 0.071(4) 0.079(4) 0.036(3) -0.011(3) -0.005(3) 0.037(3)
F55 0.034(3) 0.104(5) 0.053(3) 0.018(3) 0.012(2) 0.019(3)
F56 0.053(3) 0.050(3) 0.088(4) 0.029(3) -0.013(3) 0.001(3)
C309 0.027(3) 0.022(3) 0.031(4) 0.002(3) 0.006(3) -0.003(3)
C310 0.036(4) 0.024(4) 0.027(3) 0.004(3) 0.010(3) 0.002(3)
C311 0.036(4) 0.028(4) 0.032(4) 0.000(3) 0.012(3) 0.008(3)
C312 0.037(4) 0.043(5) 0.036(4) -0.010(4) 0.016(3) -0.011(4)
C313 0.029(4) 0.040(5) 0.033(4) 0.006(3) 0.010(3) -0.014(3)
C314 0.032(4) 0.030(4) 0.032(4) 0.003(3) 0.010(3) -0.005(3)
C315 0.055(5) 0.056(6) 0.039(5) -0.001(4) 0.011(4) 0.022(5)
F57 0.077(4) 0.034(3) 0.087(4) 0.020(3) 0.037(3) 0.015(3)
F58 0.117(6) 0.050(3) 0.071(4) -0.010(3) 0.014(4) 0.037(4)
F59 0.042(3) 0.082(4) 0.103(5) 0.026(4) 0.020(3) 0.021(3)
C316 0.066(6) 0.047(5) 0.030(4) 0.000(4) 0.013(4) -0.027(5)
F60 0.077(4) 0.058(3) 0.045(3) 0.012(2) 0.024(3) -0.028(3)
F61 0.069(4) 0.133(6) 0.047(3) 0.043(4) -0.008(3) -0.044(4)
F62 0.157(7) 0.075(4) 0.046(3) -0.008(3) 0.055(4) -0.022(5)
C317 0.030(3) 0.027(4) 0.029(3) 0.003(3) 0.012(3) 0.003(3)
C318 0.035(4) 0.022(3) 0.036(4) 0.009(3) 0.019(3) 0.003(3)
C319 0.041(4) 0.027(4) 0.042(4) 0.005(3) 0.018(3) 0.006(3)
C320 0.054(5) 0.020(4) 0.053(5) 0.008(3) 0.027(4) -0.002(4)
C321 0.050(5) 0.028(4) 0.061(5) -0.001(4) 0.037(4) -0.009(4)
C322 0.041(4) 0.022(4) 0.058(5) -0.011(3) 0.027(4) -0.002(3)
C323 0.068(6) 0.033(5) 0.060(6) 0.019(4) 0.037(5) 0.013(4)
F63 0.117(5) 0.049(3) 0.101(5) 0.022(3) 0.086(4) 0.030(3)
F64 0.079(4) 0.028(3) 0.091(4) 0.003(3) 0.053(3) 0.010(3)
F65 0.051(3) 0.068(4) 0.102(5) 0.005(4) 0.020(3) 0.017(3)
C324 0.077(8) 0.044(6) 0.105(10) -0.008(6) 0.058(7) -0.014(6)
F66 0.060(5) 0.029(4) 0.082(6) -0.015(4) 0.051(5) -0.024(4)
F67 0.149(12) 0.219(17) 0.078(8) -0.030(9) 0.070(8) -0.110(12)
F68 0.111(10) 0.077(8) 0.282(18) 0.042(11) 0.151(12) 0.018(7)
F166 0.070(11) 0.039(8) 0.062(9) -0.004(7) 0.062(8) -0.012(7)
F167 0.119(17) 0.21(2) 0.132(17) -0.071(15) 0.084(14) -0.065(16)
F168 0.18(2) 0.114(18) 0.20(2) 0.043(16) 0.125(17) -0.008(15)
C325 0.021(3) 0.024(4) 0.032(3) -0.001(3) 0.009(3) -0.001(3)
C326 0.026(3) 0.026(4) 0.030(3) -0.001(3) 0.011(3) -0.001(3)
C327 0.026(3) 0.029(4) 0.036(4) -0.002(3) 0.016(3) 0.004(3)
C328 0.033(4) 0.047(5) 0.032(4) -0.007(3) 0.007(3) 0.006(4)
C329 0.031(4) 0.044(5) 0.045(4) -0.009(4) 0.016(3) -0.001(4)
C330 0.033(4) 0.042(5) 0.039(4) 0.001(3) 0.018(3) 0.002(3)
C331 0.042(4) 0.053(5) 0.035(4) -0.004(4) 0.016(3) 0.010(4)
F69 0.055(6) 0.101(9) 0.042(5) 0.024(5) 0.030(4) 0.039(6)
F70 0.054(6) 0.066(8) 0.030(5) -0.004(4) 0.018(4) 0.001(5)
F71 0.073(7) 0.049(6) 0.067(6) 0.014(5) 0.043(6) 0.004(5)
F169 0.078(12) 0.081(16) 0.060(11) 0.045(10) 0.016(9) 0.035(10)
F170 0.085(15) 0.17(2) 0.100(15) -0.047(13) 0.073(12) -0.071(13)
F171 0.145(19) 0.129(17) 0.057(12) -0.005(11) 0.044(12) 0.080(14)
C332 0.027(4) 0.099(9) 0.055(6) -0.013(6) 0.016(4) 0.005(5)
F72 0.048(7) 0.166(15) 0.081(10) 0.041(10) 0.026(6) 0.050(9)
F73 0.058(8) 0.124(12) 0.162(17) 0.004(11) 0.042(9) -0.026(8)
F74 0.049(7) 0.158(15) 0.077(9) -0.031(9) 0.022(6) 0.036(8)
F172 0.030(7) 0.132(16) 0.070(10) 0.011(10) 0.033(7) 0.013(8)
F173 0.069(11) 0.091(12) 0.18(2) 0.018(13) 0.061(12) 0.036(9)
F174 0.025(6) 0.141(16) 0.067(11) -0.044(10) 0.009(6) -0.019(8)

loop_
_atom_type_symbol
_atom_type_description
_atom_type_scat_dispersion_real
_atom_type_scat_dispersion_imag
_atom_type_scat_source
C C 0.0181 0.0091 'International Tables Vol C Tables 4.2.6.8 and 6.1.1.4'
H H 0.0000 0.0000 'International Tables Vol C Tables 4.2.6.8 and 6.1.1.4'
B B 0.0090 0.0039 'International Tables Vol C Tables 4.2.6.8 and 6.1.1.4'
N N 0.0311 0.0180 'International Tables Vol C Tables 4.2.6.8 and 6.1.1.4'
F F 0.0727 0.0534 'International Tables Vol C Tables 4.2.6.8 and 6.1.1.4'
P P 0.2955 0.4335 'International Tables Vol C Tables 4.2.6.8 and 6.1.1.4'
Rh Rh 0.0927 3.6045 'International Tables Vol C Tables 4.2.6.8 and 6.1.1.4'

loop_
_geom_angle_atom_site_label_1
_geom_angle_atom_site_label_2
_geom_angle_atom_site_label_3
_geom_angle
P2 Rh1 P1 158.35(8)
C1 B1 N1 109.6(7)
C1 B1 H1A 109.8
N1 B1 H1A 109.8
C1 B1 H1B 109.8
N1 B1 H1B 109.8
H1A B1 H1B 108.2
C6 C1 C2 116.2(8)
C6 C1 B1 122.5(9)
C2 C1 B1 121.3(9)
C3 C2 C1 119.9(10)
C3 C2 H2 120.0
C1 C2 H2 120.0
C4 C3 C2 122.2(10)
C4 C3 H3 118.9
C2 C3 H3 118.9
C3 C4 C5 118.8(10)
C3 C4 H4 120.6
C5 C4 H4 120.6
C6 C5 C4 119.8(10)
C6 C5 H5 120.1
C4 C5 H5 120.1
C5 C6 C1 123.0(10)
C5 C6 H6 118.5
C1 C6 H6 118.5
C8 N1 C7 110.0(8)
C8 N1 B1 112.7(8)
C7 N1 B1 114.1(8)
C8 N1 H1 106.5
C7 N1 H1 106.5
B1 N1 H1 106.5
N1 C7 H7A 109.5
N1 C7 H7B 109.5
H7A C7 H7B 109.5
N1 C7 H7C 109.5
H7A C7 H7C 109.5
H7B C7 H7C 109.5
N1 C8 H8A 109.5
N1 C8 H8B 109.5
H8A C8 H8B 109.5
N1 C8 H8C 109.5
H8A C8 H8C 109.5
H8B C8 H8C 109.5
C9 P1 C15 105.7(5)
C9 P1 C12 99.0(5)
C15 P1 C12 103.9(5)
C9 P1 Rh1 113.4(3)
C15 P1 Rh1 111.7(3)
C12 P1 Rh1 121.4(3)
C11 C9 C10 111.6(10)
C11 C9 P1 112.5(8)
C10 C9 P1 114.4(7)
C11 C9 H9 105.8
C10 C9 H9 105.8
P1 C9 H9 105.8
C9 C10 H10A 109.5
C9 C10 H10B 109.5
H10A C10 H10B 109.5
C9 C10 H10C 109.5
H10A C10 H10C 109.5
H10B C10 H10C 109.5
C9 C11 H11A 109.5
C9 C11 H11B 109.5
H11A C11 H11B 109.5
C9 C11 H11C 109.5
H11A C11 H11C 109.5
H11B C11 H11C 109.5
C14 C12 C13 111.3(10)
C14 C12 P1 110.5(8)
C13 C12 P1 116.3(8)
C14 C12 H12 106.0
C13 C12 H12 106.0
P1 C12 H12 106.0
C12 C13 H13A 109.5
C12 C13 H13B 109.5
H13A C13 H13B 109.5
C12 C13 H13C 109.5
H13A C13 H13C 109.5
H13B C13 H13C 109.5
C12 C14 H14A 109.5
C12 C14 H14B 109.5
H14A C14 H14B 109.5
C12 C14 H14C 109.5
H14A C14 H14C 109.5
H14B C14 H14C 109.5
C16 C15 C17 111.2(9)
C16 C15 P1 114.1(7)
C17 C15 P1 112.1(7)
C16 C15 H15 106.2
C17 C15 H15 106.2
P1 C15 H15 106.2
C15 C16 H16A 109.5
C15 C16 H16B 109.5
H16A C16 H16B 109.5
C15 C16 H16C 109.5
H16A C16 H16C 109.5
H16B C16 H16C 109.5
C15 C17 H17A 109.5
C15 C17 H17B 109.5
H17A C17 H17B 109.5
C15 C17 H17C 109.5
H17A C17 H17C 109.5
H17B C17 H17C 109.5
C21 P2 C18 106.5(5)
C21 P2 C24 105.6(4)
C18 P2 C24 103.2(5)
C21 P2 Rh1 113.3(3)
C18 P2 Rh1 112.3(3)
C24 P2 Rh1 115.0(3)
C19 C18 C20 109.1(9)
C19 C18 P2 114.2(7)
C20 C18 P2 115.5(7)
C19 C18 H18 105.7
C20 C18 H18 105.7
P2 C18 H18 105.7
C18 C19 H19A 109.5
C18 C19 H19B 109.5
H19A C19 H19B 109.5
C18 C19 H19C 109.5
H19A C19 H19C 109.5
H19B C19 H19C 109.5
C18 C20 H20A 109.5
C18 C20 H20B 109.5
H20A C20 H20B 109.5
C18 C20 H20C 109.5
H20A C20 H20C 109.5
H20B C20 H20C 109.5
C22 C21 C23 109.3(8)
C22 C21 P2 114.2(7)
C23 C21 P2 114.4(7)
C22 C21 H21 106.1
C23 C21 H21 106.1
P2 C21 H21 106.1
C21 C22 H22A 109.5
C21 C22 H22B 109.5
H22A C22 H22B 109.5
C21 C22 H22C 109.5
H22A C22 H22C 109.5
H22B C22 H22C 109.5
C21 C23 H23A 109.5
C21 C23 H23B 109.5
H23A C23 H23B 109.5
C21 C23 H23C 109.5
H23A C23 H23C 109.5
H23B C23 H23C 109.5
C26 C24 C25 109.1(10)
C26 C24 P2 112.3(6)
C25 C24 P2 116.3(8)
C26 C24 H24 106.1
C25 C24 H24 106.1
P2 C24 H24 106.1
C24 C25 H25A 109.5
C24 C25 H25B 109.5
H25A C25 H25B 109.5
C24 C25 H25C 109.5
H25A C25 H25C 109.5
H25B C25 H25C 109.5
C24 C26 H26A 109.5
C24 C26 H26B 109.5
H26A C26 H26B 109.5
C24 C26 H26C 109.5
H26A C26 H26C 109.5
H26B C26 H26C 109.5
P3 Rh2 P4 155.75(8)
C51 B2 N2 111.4(6)
C51 B2 H2A 109.3
N2 B2 H2A 109.3
C51 B2 H2B 109.3
N2 B2 H2B 109.3
H2A B2 H2B 108.0
C56 C51 C52 116.1(8)
C56 C51 B2 123.7(7)
C52 C51 B2 120.3(7)
C53 C52 C51 122.1(9)
C53 C52 H52 118.9
C51 C52 H52 118.9
C54 C53 C52 119.9(9)
C54 C53 H53 120.1
C52 C53 H53 120.1
C53 C54 C55 119.3(8)
C53 C54 H54 120.4
C55 C54 H54 120.4
C54 C55 C56 120.6(9)
C54 C55 H55 119.7
C56 C55 H55 119.7
C51 C56 C55 122.0(9)
C51 C56 H56 119.0
C55 C56 H56 119.0
C57 N2 C58 109.6(7)
C57 N2 B2 115.1(6)
C58 N2 B2 111.2(7)
C57 N2 H2C 106.9
C58 N2 H2C 106.9
B2 N2 H2C 106.9
N2 C57 H57A 109.5
N2 C57 H57B 109.5
H57A C57 H57B 109.5
N2 C57 H57C 109.5
H57A C57 H57C 109.5
H57B C57 H57C 109.5
N2 C58 H58A 109.5
N2 C58 H58B 109.5
H58A C58 H58B 109.5
N2 C58 H58C 109.5
H58A C58 H58C 109.5
H58B C58 H58C 109.5
C59B P3 C65B 113.6(13)
C62A P3 C59A 109.0(8)
C62A P3 C65A 101.7(7)
C59A P3 C65A 99.9(8)
C59B P3 C62B 104.9(13)
C65B P3 C62B 98.5(10)
C62A P3 Rh2 121.9(4)
C59B P3 Rh2 119.2(13)
C65B P3 Rh2 110.4(6)
C59A P3 Rh2 109.9(6)
C65A P3 Rh2 112.1(5)
C62B P3 Rh2 107.7(7)
C60A C59A C61A 111.8(15)
C60A C59A P3 121.2(12)
C61A C59A P3 109.7(12)
C60A C59A H59A 104.1
C61A C59A H59A 104.1
P3 C59A H59A 104.1
C59A C60A H60A 109.5
C59A C60A H60B 109.5
H60A C60A H60B 109.5
C59A C60A H60C 109.5
H60A C60A H60C 109.5
H60B C60A H60C 109.5
C59A C61A H61A 109.5
C59A C61A H61B 109.5
H61A C61A H61B 109.5
C59A C61A H61C 109.5
H61A C61A H61C 109.5
H61B C61A H61C 109.5
C60B C59B C61B 120(3)
C60B C59B P3 107.0(18)
C61B C59B P3 108.8(19)
C60B C59B H59B 107.0
C61B C59B H59B 107.0
P3 C59B H59B 107.0
C59B C60B H60D 109.5
C59B C60B H60E 109.5
H60D C60B H60E 109.5
C59B C60B H60F 109.5
H60D C60B H60F 109.5
H60E C60B H60F 109.5
C59B C61B H61D 109.5
C59B C61B H61E 109.5
H61D C61B H61E 109.5
C59B C61B H61F 109.5
H61D C61B H61F 109.5
H61E C61B H61F 109.5
C64A C62A C63A 110.9(13)
C64A C62A P3 112.6(10)
C63A C62A P3 116.4(10)
C64A C62A H62A 105.3
C63A C62A H62A 105.3
P3 C62A H62A 105.3
C62A C63A H63A 109.5
C62A C63A H63B 109.5
H63A C63A H63B 109.5
C62A C63A H63C 109.5
H63A C63A H63C 109.5
H63B C63A H63C 109.5
C62A C64A H64A 109.5
C62A C64A H64B 109.5
H64A C64A H64B 109.5
C62A C64A H64C 109.5
H64A C64A H64C 109.5
H64B C64A H64C 109.5
C63B C62B C64B 106(2)
C63B C62B P3 117.7(16)
C64B C62B P3 115.1(15)
C63B C62B H62B 105.8
C64B C62B H62B 105.8
P3 C62B H62B 105.8
C62B C63B H63D 109.5
C62B C63B H63E 109.5
H63D C63B H63E 109.5
C62B C63B H63F 109.5
H63D C63B H63F 109.5
H63E C63B H63F 109.5
C62B C64B H64D 109.5
C62B C64B H64E 109.5
H64D C64B H64E 109.5
C62B C64B H64F 109.5
H64D C64B H64F 109.5
H64E C64B H64F 109.5
C66A C65A C67A 110.9(17)
C66A C65A P3 110.0(11)
C67A C65A P3 113.2(11)
C66A C65A H65A 107.5
C67A C65A H65A 107.5
P3 C65A H65A 107.5
C65A C66A H66A 109.5
C65A C66A H66B 109.5
H66A C66A H66B 109.5
C65A C66A H66C 109.5
H66A C66A H66C 109.5
H66B C66A H66C 109.5
C65A C67A H67A 109.5
C65A C67A H67B 109.5
H67A C67A H67B 109.5
C65A C67A H67C 109.5
H67A C67A H67C 109.5
H67B C67A H67C 109.5
C66B C65B C67B 110.3(18)
C66B C65B P3 115.9(14)
C67B C65B P3 113.5(14)
C66B C65B H65B 105.4
C67B C65B H65B 105.4
P3 C65B H65B 105.4
C65B C66B H66D 109.5
C65B C66B H66E 109.5
H66D C66B H66E 109.5
C65B C66B H66F 109.5
H66D C66B H66F 109.5
H66E C66B H66F 109.5
C65B C67B H67D 109.5
C65B C67B H67E 109.5
H67D C67B H67E 109.5
C65B C67B H67F 109.5
H67D C67B H67F 109.5
H67E C67B H67F 109.5
C71A P4 C68 102.0(8)
C74B P4 C68 115.4(8)
C74B P4 C71B 104.0(9)
C68 P4 C71B 106.2(7)
C71A P4 C74A 103.3(8)
C68 P4 C74A 92.9(5)
C71A P4 Rh2 124.0(6)
C74B P4 Rh2 108.9(6)
C68 P4 Rh2 112.4(3)
C71B P4 Rh2 109.5(6)
C74A P4 Rh2 117.1(4)
C69 C68 C70 109.1(9)
C69 C68 P4 113.5(7)
C70 C68 P4 112.6(7)
C69 C68 H68 107.1
C70 C68 H68 107.1
P4 C68 H68 107.1
C68 C69 H69A 109.5
C68 C69 H69B 109.5
H69A C69 H69B 109.5
C68 C69 H69C 109.5
H69A C69 H69C 109.5
H69B C69 H69C 109.5
C68 C70 H70A 109.5
C68 C70 H70B 109.5
H70A C70 H70B 109.5
C68 C70 H70C 109.5
H70A C70 H70C 109.5
H70B C70 H70C 109.5
C72A C71A C73A 109.8(15)
C72A C71A P4 107.9(13)
C73A C71A P4 118.7(13)
C72A C71A H71A 106.6
C73A C71A H71A 106.6
P4 C71A H71A 106.6
C71A C72A H72A 109.5
C71A C72A H72B 109.5
H72A C72A H72B 109.5
C71A C72A H72C 109.5
H72A C72A H72C 109.5
H72B C72A H72C 109.5
C71A C73A H73A 109.5
C71A C73A H73B 109.5
H73A C73A H73B 109.5
C71A C73A H73C 109.5
H73A C73A H73C 109.5
H73B C73A H73C 109.5
C73B C71B C72B 105.6(16)
C73B C71B P4 118.2(14)
C72B C71B P4 119.8(14)
C73B C71B H71B 103.7
C72B C71B H71B 103.7
P4 C71B H71B 103.7
C71B C72B H72D 109.5
C71B C72B H72E 109.5
H72D C72B H72E 109.5
C71B C72B H72F 109.5
H72D C72B H72F 109.5
H72E C72B H72F 109.5
C71B C73B H73D 109.5
C71B C73B H73E 109.5
H73D C73B H73E 109.5
C71B C73B H73F 109.5
H73D C73B H73F 109.5
H73E C73B H73F 109.5
C75A C74A C76A 85.5(17)
C75A C74A P4 106.7(14)
C76A C74A P4 112.6(10)
C75A C74A H74A 116.0
C76A C74A H74A 116.0
P4 C74A H74A 116.0
C74A C75A H75A 109.5
C74A C75A H75B 109.5
H75A C75A H75B 109.5
C74A C75A H75C 109.5
H75A C75A H75C 109.5
H75B C75A H75C 109.5
C74A C76A H76A 109.5
C74A C76A H76B 109.5
H76A C76A H76B 109.5
C74A C76A H76C 109.5
H76A C76A H76C 109.5
H76B C76A H76C 109.5
C76B C74B P4 109.0(12)
C76B C74B C75B 110.0(16)
P4 C74B C75B 106.1(11)
C76B C74B H74B 110.5
P4 C74B H74B 110.5
C75B C74B H74B 110.5
C74B C75B H75D 109.5
C74B C75B H75E 109.5
H75D C75B H75E 109.5
C74B C75B H75F 109.5
H75D C75B H75F 109.5
H75E C75B H75F 109.5
C74B C76B H76D 109.5
C74B C76B H76E 109.5
H76D C76B H76E 109.5
C74B C76B H76F 109.5
H76D C76B H76F 109.5
H76E C76B H76F 109.5
C217 B200 C225 105.3(6)
C217 B200 C209 113.8(6)
C225 B200 C209 112.0(6)
C217 B200 C201 109.6(6)
C225 B200 C201 113.2(6)
C209 B200 C201 103.2(6)
C206 C201 C202 114.9(7)
C206 C201 B200 126.0(6)
C202 C201 B200 119.1(6)
C203 C202 C201 122.9(7)
C203 C202 H202 118.6
C201 C202 H202 118.6
C204 C203 C202 119.8(7)
C204 C203 C207 120.9(7)
C202 C203 C207 119.3(7)
C205 C204 C203 118.9(7)
C205 C204 H204 120.5
C203 C204 H204 120.5
C204 C205 C206 120.7(7)
C204 C205 C208 119.9(7)
C206 C205 C208 119.4(7)
C205 C206 C201 122.8(7)
C205 C206 H206 118.6
C201 C206 H206 118.6
F3 C207 F2 108.6(8)
F3 C207 F1 105.9(8)
F2 C207 F1 104.4(8)
F3 C207 C203 113.0(8)
F2 C207 C203 111.9(7)
F1 C207 C203 112.5(8)
F5 C208 F4 105.8(6)
F5 C208 F6 105.5(6)
F4 C208 F6 106.1(6)
F5 C208 C205 113.6(6)
F4 C208 C205 112.7(7)
F6 C208 C205 112.5(6)
C210 C209 C214 115.2(7)
C210 C209 B200 122.3(7)
C214 C209 B200 122.3(7)
C211 C210 C209 122.3(7)
C211 C210 H210 118.8
C209 C210 H210 118.8
C210 C211 C212 121.6(8)
C210 C211 C215 118.1(8)
C212 C211 C215 120.2(8)
C213 C212 C211 117.1(7)
C213 C212 H212 121.5
C211 C212 H212 121.5
C212 C213 C214 121.2(8)
C212 C213 C216 118.9(6)
C214 C213 C216 119.8(7)
C213 C214 C209 122.5(7)
C213 C214 H214 118.7
C209 C214 H214 118.7
F7 C215 F8 107.0(7)
F7 C215 F9 105.8(9)
F8 C215 F9 104.6(7)
F7 C215 C211 113.5(7)
F8 C215 C211 113.7(9)
F9 C215 C211 111.5(7)
F12 C216 F11 105.7(7)
F12 C216 F10 105.7(7)
F11 C216 F10 105.6(7)
F112 C216 F111 105.2(8)
F112 C216 F110 105.1(8)
F111 C216 F110 104.6(8)
F12 C216 C213 113.3(6)
F11 C216 C213 112.9(6)
F112 C216 C213 113.9(7)
F10 C216 C213 113.0(7)
F111 C216 C213 113.6(7)
F110 C216 C213 113.5(7)
C222 C217 C218 115.4(7)
C222 C217 B200 123.6(7)
C218 C217 B200 120.7(7)
C219 C218 C217 122.7(7)
C219 C218 H218 118.7
C217 C218 H218 118.7
C220 C219 C218 120.2(8)
C220 C219 C223 120.7(6)
C218 C219 C223 119.1(6)
C221 C220 C219 117.9(7)
C221 C220 H220 121.0
C219 C220 H220 121.0
C222 C221 C220 122.1(8)
C222 C221 C224 118.5(6)
C220 C221 C224 119.4(6)
C221 C222 C217 121.6(7)
C221 C222 H222 119.2
C217 C222 H222 119.2
F114 C223 F113 107.4(7)
F14 C223 F15 107.2(7)
F114 C223 F115 106.3(7)
F113 C223 F115 104.4(7)
F14 C223 F13 106.5(7)
F15 C223 F13 104.1(7)
F14 C223 C219 115.1(7)
F114 C223 C219 114.7(7)
F113 C223 C219 112.2(6)
F15 C223 C219 111.5(6)
F115 C223 C219 111.2(6)
F13 C223 C219 111.8(6)
F117 C224 F118 105.7(7)
F17 C224 F18 105.9(7)
F17 C224 F16 105.7(7)
F18 C224 F16 104.6(7)
F117 C224 F116 105.3(7)
F118 C224 F116 104.1(7)
F17 C224 C221 114.2(7)
F117 C224 C221 114.6(7)
F118 C224 C221 113.4(6)
F18 C224 C221 113.1(7)
F16 C224 C221 112.6(6)
F116 C224 C221 112.7(6)
C226 C225 C230 115.1(7)
C226 C225 B200 122.9(6)
C230 C225 B200 121.7(6)
C227 C226 C225 122.3(7)
C227 C226 H226 118.9
C225 C226 H226 118.9
C228 C227 C226 121.5(7)
C228 C227 C231 119.9(6)
C226 C227 C231 118.6(6)
C227 C228 C229 117.8(7)
C227 C228 H228 121.1
C229 C228 H228 121.1
C228 C229 C230 120.6(7)
C228 C229 C232 119.8(6)
C230 C229 C232 119.5(6)
C229 C230 C225 122.6(7)
C229 C230 H230 118.7
C225 C230 H230 118.7
F19 C231 F20 109.3(8)
F119 C231 F120 106.9(8)
F119 C231 F121 104.2(8)
F120 C231 F121 101.3(7)
F19 C231 F21 102.3(7)
F20 C231 F21 101.2(7)
F119 C231 C227 117.9(8)
F19 C231 C227 116.4(7)
F20 C231 C227 115.8(7)
F120 C231 C227 114.1(6)
F121 C231 C227 110.9(7)
F21 C231 C227 109.9(6)
F23 C232 F24 106.9(7)
F123 C232 F124 106.3(7)
F23 C232 F22 105.6(7)
F24 C232 F22 104.8(6)
F123 C232 F122 104.9(7)
F124 C232 F122 104.3(7)
F23 C232 C229 112.3(6)
F24 C232 C229 114.0(6)
F123 C232 C229 113.3(7)
F124 C232 C229 114.2(7)
F22 C232 C229 112.6(6)
F122 C232 C229 113.0(7)
C301 B300 C317 114.5(6)
C301 B300 C309 104.1(6)
C317 B300 C309 111.7(6)
C301 B300 C325 113.0(6)
C317 B300 C325 104.2(6)
C309 B300 C325 109.5(6)
C302 C301 C306 114.7(7)
C302 C301 B300 123.2(6)
C306 C301 B300 121.7(6)
C303 C302 C301 122.7(7)
C303 C302 H302 118.6
C301 C302 H302 118.6
C304 C303 C302 121.1(7)
C304 C303 C307 119.2(7)
C302 C303 C307 119.7(7)
C303 C304 C305 118.5(7)
C303 C304 H304 120.8
C305 C304 H304 120.8
C304 C305 C306 120.2(7)
C304 C305 C308 118.8(7)
C306 C305 C308 120.8(7)
C305 C306 C301 122.9(7)
C305 C306 H306 118.6
C301 C306 H306 118.6
F52 C307 F53 104.9(7)
F52 C307 F51 106.7(7)
F53 C307 F51 105.1(7)
F52 C307 C303 113.7(7)
F53 C307 C303 112.5(7)
F51 C307 C303 113.1(6)
F55 C308 F54 106.8(7)
F55 C308 F56 104.3(7)
F54 C308 F56 106.3(7)
F55 C308 C305 113.6(7)
F54 C308 C305 111.5(7)
F56 C308 C305 113.7(7)
C314 C309 C310 115.7(7)
C314 C309 B300 124.0(6)
C310 C309 B300 120.2(6)
C311 C310 C309 122.5(7)
C311 C310 H310 118.8
C309 C310 H310 118.8
C310 C311 C312 121.1(7)
C310 C311 C315 118.8(7)
C312 C311 C315 120.0(7)
C313 C312 C311 117.8(7)
C313 C312 H312 121.1
C311 C312 H312 121.1
C312 C313 C314 120.5(7)
C312 C313 C316 121.0(8)
C314 C313 C316 118.5(8)
C309 C314 C313 122.2(7)
C309 C314 H314 118.9
C313 C314 H314 118.9
F59 C315 F58 109.1(8)
F59 C315 F57 107.5(8)
F58 C315 F57 102.9(9)
F59 C315 C311 112.4(9)
F58 C315 C311 111.9(7)
F57 C315 C311 112.5(7)
F62 C316 F60 106.5(8)
F62 C316 F61 105.2(8)
F60 C316 F61 105.4(8)
F62 C316 C313 112.6(8)
F60 C316 C313 113.8(7)
F61 C316 C313 112.6(8)
C318 C317 C322 115.7(7)
C318 C317 B300 123.6(6)
C322 C317 B300 120.4(6)
C317 C318 C319 122.2(7)
C317 C318 H318 118.9
C319 C318 H318 118.9
C320 C319 C318 120.7(8)
C320 C319 C323 120.2(7)
C318 C319 C323 119.1(7)
C319 C320 C321 118.3(7)
C319 C320 H320 120.8
C321 C320 H320 120.8
C320 C321 C322 121.4(7)
C320 C321 C324 119.5(6)
C322 C321 C324 119.2(7)
C317 C322 C321 121.6(7)
C317 C322 H322 119.2
C321 C322 H322 119.2
F65 C323 F63 106.4(9)
F65 C323 F64 107.0(7)
F63 C323 F64 105.8(8)
F65 C323 C319 112.3(8)
F63 C323 C319 112.7(7)
F64 C323 C319 112.2(8)
F168 C324 F166 105.1(8)
F68 C324 F66 105.8(8)
F168 C324 F167 104.1(8)
F166 C324 F167 103.3(8)
F68 C324 F67 104.0(8)
F66 C324 F67 101.7(7)
F68 C324 C321 116.2(7)
F168 C324 C321 115.2(8)
F166 C324 C321 115.2(7)
F66 C324 C321 114.9(6)
F167 C324 C321 112.7(8)
F67 C324 C321 112.7(7)
C326 C325 C330 115.7(6)
C326 C325 B300 123.0(6)
C330 C325 B300 121.2(7)
C327 C326 C325 122.3(6)
C327 C326 H326 118.9
C325 C326 H326 118.9
C328 C327 C326 120.5(7)
C328 C327 C331 119.1(6)
C326 C327 C331 120.3(5)
C329 C328 C327 118.1(7)
C329 C328 H328 120.9
C327 C328 H328 120.9
C328 C329 C330 121.0(7)
C328 C329 C332 118.3(6)
C330 C329 C332 120.7(6)
C329 C330 C325 122.3(7)
C329 C330 H330 118.8
C325 C330 H330 118.8
F69 C331 F70 106.9(6)
F170 C331 F169 106.7(7)
F170 C331 F171 105.7(7)
F169 C331 F171 104.7(7)
F69 C331 F71 104.9(6)
F70 C331 F71 104.2(6)
F170 C331 C327 113.9(7)
F69 C331 C327 113.9(6)
F70 C331 C327 114.2(6)
F169 C331 C327 113.4(7)
F171 C331 C327 111.6(7)
F71 C331 C327 111.8(6)
F74 C332 F72 106.9(7)
F174 C332 F172 105.9(7)
F174 C332 F173 105.4(7)
F172 C332 F173 104.1(7)
F74 C332 F73 104.9(7)
F72 C332 F73 103.6(7)
F74 C332 C329 115.2(6)
F174 C332 C329 114.7(6)
F72 C332 C329 114.0(6)
F172 C332 C329 113.7(6)
F173 C332 C329 112.1(7)
F73 C332 C329 111.1(6)

loop_
_geom_bond_atom_site_label_1
_geom_bond_atom_site_label_2
_geom_bond_distance
Rh1 P2 2.330(2)
Rh1 P1 2.336(2)
B1 C1 1.596(12)
B1 N1 1.650(11)
B1 H1A 0.9900
B1 H1B 0.9900
C1 C6 1.405(13)
C1 C2 1.426(13)
C2 C3 1.388(14)
C2 H2 0.9500
C3 C4 1.361(16)
C3 H3 0.9500
C4 C5 1.405(16)
C4 H4 0.9500
C5 C6 1.362(13)
C5 H5 0.9500
C6 H6 0.9500
N1 C8 1.490(14)
N1 C7 1.493(15)
N1 H1 1.0000
C7 H7A 0.9800
C7 H7B 0.9800
C7 H7C 0.9800
C8 H8A 0.9800
C8 H8B 0.9800
C8 H8C 0.9800
P1 C9 1.844(10)
P1 C15 1.876(10)
P1 C12 1.897(10)
C9 C11 1.527(14)
C9 C10 1.532(15)
C9 H9 1.0000
C10 H10A 0.9800
C10 H10B 0.9800
C10 H10C 0.9800
C11 H11A 0.9800
C11 H11B 0.9800
C11 H11C 0.9800
C12 C14 1.522(16)
C12 C13 1.553(16)
C12 H12 1.0000
C13 H13A 0.9800
C13 H13B 0.9800
C13 H13C 0.9800
C14 H14A 0.9800
C14 H14B 0.9800
C14 H14C 0.9800
C15 C16 1.510(13)
C15 C17 1.537(14)
C15 H15 1.0000
C16 H16A 0.9800
C16 H16B 0.9800
C16 H16C 0.9800
C17 H17A 0.9800
C17 H17B 0.9800
C17 H17C 0.9800
P2 C21 1.830(9)
P2 C18 1.851(9)
P2 C24 1.862(10)
C18 C19 1.534(16)
C18 C20 1.538(13)
C18 H18 1.0000
C19 H19A 0.9800
C19 H19B 0.9800
C19 H19C 0.9800
C20 H20A 0.9800
C20 H20B 0.9800
C20 H20C 0.9800
C21 C22 1.516(14)
C21 C23 1.534(15)
C21 H21 1.0000
C22 H22A 0.9800
C22 H22B 0.9800
C22 H22C 0.9800
C23 H23A 0.9800
C23 H23B 0.9800
C23 H23C 0.9800
C24 C26 1.542(15)
C24 C25 1.547(14)
C24 H24 1.0000
C25 H25A 0.9800
C25 H25B 0.9800
C25 H25C 0.9800
C26 H26A 0.9800
C26 H26B 0.9800
C26 H26C 0.9800
Rh2 P3 2.3227(19)
Rh2 P4 2.327(2)
B2 C51 1.588(12)
B2 N2 1.608(11)
B2 H2A 0.9900
B2 H2B 0.9900
C51 C56 1.373(12)
C51 C52 1.409(11)
C52 C53 1.400(12)
C52 H52 0.9500
C53 C54 1.356(14)
C53 H53 0.9500
C54 C55 1.386(14)
C54 H54 0.9500
C55 C56 1.393(13)
C55 H55 0.9500
C56 H56 0.9500
N2 C57 1.488(11)
N2 C58 1.507(12)
N2 H2C 1.0000
C57 H57A 0.9800
C57 H57B 0.9800
C57 H57C 0.9800
C58 H58A 0.9800
C58 H58B 0.9800
C58 H58C 0.9800
P3 C62A 1.817(12)
P3 C59B 1.824(19)
P3 C65B 1.825(15)
P3 C59A 1.850(13)
P3 C65A 1.864(13)
P3 C62B 1.903(17)
C59A C60A 1.543(16)
C59A C61A 1.555(17)
C59A H59A 1.0000
C60A H60A 0.9800
C60A H60B 0.9800
C60A H60C 0.9800
C61A H61A 0.9800
C61A H61B 0.9800
C61A H61C 0.9800
C59B C60B 1.518(19)
C59B C61B 1.533(19)
C59B H59B 1.0000
C60B H60D 0.9800
C60B H60E 0.9800
C60B H60F 0.9800
C61B H61D 0.9800
C61B H61E 0.9800
C61B H61F 0.9800
C62A C64A 1.507(16)
C62A C63A 1.521(15)
C62A H62A 1.0000
C63A H63A 0.9800
C63A H63B 0.9800
C63A H63C 0.9800
C64A H64A 0.9800
C64A H64B 0.9800
C64A H64C 0.9800
C62B C63B 1.529(18)
C62B C64B 1.531(18)
C62B H62B 1.0000
C63B H63D 0.9800
C63B H63E 0.9800
C63B H63F 0.9800
C64B H64D 0.9800
C64B H64E 0.9800
C64B H64F 0.9800
C65A C66A 1.533(17)
C65A C67A 1.546(16)
C65A H65A 1.0000
C66A H66A 0.9800
C66A H66B 0.9800
C66A H66C 0.9800
C67A H67A 0.9800
C67A H67B 0.9800
C67A H67C 0.9800
C65B C66B 1.513(17)
C65B C67B 1.529(17)
C65B H65B 1.0000
C66B H66D 0.9800
C66B H66E 0.9800
C66B H66F 0.9800
C67B H67D 0.9800
C67B H67E 0.9800
C67B H67F 0.9800
P4 C71A 1.779(15)
P4 C74B 1.849(14)
P4 C68 1.856(11)
P4 C71B 1.902(15)
P4 C74A 1.915(12)
C68 C69 1.514(13)
C68 C70 1.536(15)
C68 H68 1.0000
C69 H69A 0.9800
C69 H69B 0.9800
C69 H69C 0.9800
C70 H70A 0.9800
C70 H70B 0.9800
C70 H70C 0.9800
C71A C72A 1.535(17)
C71A C73A 1.532(16)
C71A H71A 1.0000
C72A H72A 0.9800
C72A H72B 0.9800
C72A H72C 0.9800
C73A H73A 0.9800
C73A H73B 0.9800
C73A H73C 0.9800
C71B C73B 1.547(17)
C71B C72B 1.556(17)
C71B H71B 1.0000
C72B H72D 0.9800
C72B H72E 0.9800
C72B H72F 0.9800
C73B H73D 0.9800
C73B H73E 0.9800
C73B H73F 0.9800
C74A C75A 1.533(18)
C74A C76A 1.555(15)
C74A H74A 1.0000
C75A H75A 0.9800
C75A H75B 0.9800
C75A H75C 0.9800
C76A H76A 0.9800
C76A H76B 0.9800
C76A H76C 0.9800
C74B C76B 1.561(17)
C74B C75B 1.653(17)
C74B H74B 1.0000
C75B H75D 0.9800
C75B H75E 0.9800
C75B H75F 0.9800
C76B H76D 0.9800
C76B H76E 0.9800
C76B H76F 0.9800
B200 C217 1.623(11)
B200 C225 1.632(11)
B200 C209 1.638(10)
B200 C201 1.654(11)
C201 C206 1.402(10)
C201 C202 1.408(10)
C202 C203 1.392(10)
C202 H202 0.9500
C203 C204 1.391(11)
C203 C207 1.497(12)
C204 C205 1.375(11)
C204 H204 0.9500
C205 C206 1.387(10)
C205 C208 1.487(10)
C206 H206 0.9500
C207 F3 1.295(12)
C207 F2 1.335(10)
C207 F1 1.340(12)
C208 F5 1.336(8)
C208 F4 1.343(10)
C208 F6 1.347(9)
C209 C210 1.398(10)
C209 C214 1.404(11)
C210 C211 1.389(11)
C210 H210 0.9500
C211 C212 1.392(12)
C211 C215 1.493(12)
C212 C213 1.383(12)
C212 H212 0.9500
C213 C214 1.393(10)
C213 C216 1.491(12)
C214 H214 0.9500
C215 F7 1.324(11)
C215 F8 1.335(11)
C215 F9 1.358(11)
C216 F12 1.298(8)
C216 F11 1.299(8)
C216 F112 1.300(8)
C216 F10 1.302(8)
C216 F111 1.303(8)
C216 F110 1.307(9)
C217 C222 1.406(11)
C217 C218 1.409(10)
C218 C219 1.395(10)
C218 H218 0.9500
C219 C220 1.389(11)
C219 C223 1.491(12)
C220 C221 1.381(11)
C220 H220 0.9500
C221 C222 1.381(10)
C221 C224 1.492(12)
C222 H222 0.9500
C223 F14 1.306(8)
C223 F114 1.309(8)
C223 F113 1.330(8)
C223 F15 1.334(8)
C223 F115 1.340(8)
C223 F13 1.340(8)
C224 F17 1.303(8)
C224 F117 1.307(8)
C224 F118 1.317(8)
C224 F18 1.318(8)
C224 F16 1.319(8)
C224 F116 1.320(8)
C225 C226 1.403(10)
C225 C230 1.406(10)
C226 C227 1.394(10)
C226 H226 0.9500
C227 C228 1.381(10)
C227 C231 1.469(13)
C228 C229 1.388(11)
C228 H228 0.9500
C229 C230 1.401(10)
C229 C232 1.484(11)
C230 H230 0.9500
C231 F119 1.292(8)
C231 F19 1.294(8)
C231 F20 1.301(8)
C231 F120 1.322(8)
C231 F121 1.356(9)
C231 F21 1.380(8)
C232 F23 1.302(8)
C232 F24 1.303(8)
C232 F123 1.305(8)
C232 F124 1.305(8)
C232 F22 1.321(8)
C232 F122 1.321(8)
B300 C301 1.628(10)
B300 C317 1.634(11)
B300 C309 1.640(11)
B300 C325 1.642(10)
C301 C302 1.392(10)
C301 C306 1.414(10)
C302 C303 1.389(10)
C302 H302 0.9500
C303 C304 1.372(10)
C303 C307 1.498(10)
C304 C305 1.383(10)
C304 H304 0.9500
C305 C306 1.386(10)
C305 C308 1.499(10)
C306 H306 0.9500
C307 F52 1.323(10)
C307 F53 1.323(10)
C307 F51 1.324(9)
C308 F55 1.319(10)
C308 F54 1.320(10)
C308 F56 1.325(10)
C309 C314 1.388(10)
C309 C310 1.410(10)
C310 C311 1.365(10)
C310 H310 0.9500
C311 C312 1.394(11)
C311 C315 1.515(12)
C312 C313 1.386(12)
C312 H312 0.9500
C313 C314 1.400(11)
C313 C316 1.492(11)
C314 H314 0.9500
C315 F59 1.306(11)
C315 F58 1.321(11)
C315 F57 1.341(12)
C316 F62 1.321(12)
C316 F60 1.324(10)
C316 F61 1.328(12)
C317 C318 1.393(10)
C317 C322 1.400(11)
C318 C319 1.410(11)
C318 H318 0.9500
C319 C320 1.366(12)
C319 C323 1.505(12)
C320 C321 1.375(11)
C320 H320 0.9500
C321 C322 1.401(11)
C321 C324 1.483(13)
C322 H322 0.9500
C323 F65 1.315(12)
C323 F63 1.325(11)
C323 F64 1.337(11)
C324 F68 1.285(8)
C324 F168 1.290(9)
C324 F166 1.291(8)
C324 F66 1.299(8)
C324 F167 1.314(9)
C324 F67 1.322(9)
C325 C326 1.397(10)
C325 C330 1.404(10)
C326 C327 1.396(10)
C326 H326 0.9500
C327 C328 1.395(10)
C327 C331 1.489(11)
C328 C329 1.381(11)
C328 H328 0.9500
C329 C330 1.388(11)
C329 C332 1.484(12)
C330 H330 0.9500
C331 F170 1.314(8)
C331 F69 1.315(7)
C331 F70 1.322(7)
C331 F169 1.323(8)
C331 F171 1.337(8)
C331 F71 1.347(8)
C332 F74 1.291(8)
C332 F174 1.293(8)
C332 F72 1.307(8)
C332 F172 1.308(8)
C332 F173 1.323(8)
C332 F73 1.329(8)

loop_
_geom_torsion_atom_site_label_1
_geom_torsion_atom_site_label_2
_geom_torsion_atom_site_label_3
_geom_torsion_atom_site_label_4
_geom_torsion
N1 B1 C1 C6 -94.3(10)
N1 B1 C1 C2 86.3(10)
C6 C1 C2 C3 -0.5(13)
B1 C1 C2 C3 179.0(8)
C1 C2 C3 C4 0.1(15)
C2 C3 C4 C5 -0.7(16)
C3 C4 C5 C6 1.8(15)
C4 C5 C6 C1 -2.3(15)
C2 C1 C6 C5 1.6(13)
B1 C1 C6 C5 -177.8(9)
C1 B1 N1 C8 57.4(11)
C1 B1 N1 C7 -68.9(11)
C15 P1 C9 C11 168.6(8)
C12 P1 C9 C11 61.3(8)
Rh1 P1 C9 C11 -68.7(8)
C15 P1 C9 C10 -62.7(8)
C12 P1 C9 C10 -169.9(8)
Rh1 P1 C9 C10 60.0(8)
C9 P1 C12 C14 -98.9(9)
C15 P1 C12 C14 152.4(8)
Rh1 P1 C12 C14 25.7(10)
C9 P1 C12 C13 133.0(8)
C15 P1 C12 C13 24.2(9)
Rh1 P1 C12 C13 -102.4(8)
C9 P1 C15 C16 -35.9(9)
C12 P1 C15 C16 67.8(9)
Rh1 P1 C15 C16 -159.7(7)
C9 P1 C15 C17 91.7(8)
C12 P1 C15 C17 -164.6(8)
Rh1 P1 C15 C17 -32.1(9)
C21 P2 C18 C19 -85.7(8)
C24 P2 C18 C19 163.4(8)
Rh1 P2 C18 C19 38.9(8)
C21 P2 C18 C20 42.1(10)
C24 P2 C18 C20 -68.9(9)
Rh1 P2 C18 C20 166.6(8)
C18 P2 C21 C22 -175.3(7)
C24 P2 C21 C22 -66.0(8)
Rh1 P2 C21 C22 60.7(8)
C18 P2 C21 C23 57.8(8)
C24 P2 C21 C23 167.1(7)
Rh1 P2 C21 C23 -66.2(8)
C21 P2 C24 C26 95.0(8)
C18 P2 C24 C26 -153.3(7)
Rh1 P2 C24 C26 -30.7(8)
C21 P2 C24 C25 -31.7(11)
C18 P2 C24 C25 79.9(10)
Rh1 P2 C24 C25 -157.4(9)
N2 B2 C51 C56 -96.9(9)
N2 B2 C51 C52 83.9(9)
C56 C51 C52 C53 1.8(12)
B2 C51 C52 C53 -179.0(8)
C51 C52 C53 C54 -2.3(13)
C52 C53 C54 C55 1.1(14)
C53 C54 C55 C56 0.4(15)
C52 C51 C56 C55 -0.2(13)
B2 C51 C56 C55 -179.5(8)
C54 C55 C56 C51 -0.9(15)
C51 B2 N2 C57 -57.5(9)
C51 B2 N2 C58 67.8(8)
C62A P3 C59A C60A -74.0(16)
C59B P3 C59A C60A 14(6)
C65B P3 C59A C60A 12(2)
C65A P3 C59A C60A 32.1(16)
C62B P3 C59A C60A -96.7(16)
Rh2 P3 C59A C60A 150.0(13)
C62A P3 C59A C61A 58.7(16)
C59B P3 C59A C61A 147(7)
C65B P3 C59A C61A 145.0(15)
C65A P3 C59A C61A 164.8(15)
C62B P3 C59A C61A 36.0(16)
Rh2 P3 C59A C61A -77.3(15)
C62A P3 C59B C60B -141(2)
C65B P3 C59B C60B -59(3)
C59A P3 C59B C60B 123(8)
C65A P3 C59B C60B -40(2)
C62B P3 C59B C60B -166(2)
Rh2 P3 C59B C60B 74(3)
C62A P3 C59B C61B 88(3)
C65B P3 C59B C61B 170(2)
C59A P3 C59B C61B -8(5)
C65A P3 C59B C61B -170(3)
C62B P3 C59B C61B 64(3)
Rh2 P3 C59B C61B -57(3)
C59B P3 C62A C64A -97.4(15)
C65B P3 C62A C64A 152.0(13)
C59A P3 C62A C64A -83.2(12)
C65A P3 C62A C64A 172.0(11)
C62B P3 C62A C64A -11(2)
Rh2 P3 C62A C64A 46.5(12)
C59B P3 C62A C63A 32.2(18)
C65B P3 C62A C63A -78.4(15)
C59A P3 C62A C63A 46.5(15)
C65A P3 C62A C63A -58.4(14)
C62B P3 C62A C63A 118(3)
Rh2 P3 C62A C63A 176.1(11)
C62A P3 C65A C66A -57.3(15)
C59B P3 C65A C66A -165.2(19)
C65B P3 C65A C66A -19.3(15)
C59A P3 C65A C66A -169.3(15)
C62B P3 C65A C66A -59.0(18)
Rh2 P3 C65A C66A 74.4(15)
C62A P3 C65A C67A 178.1(12)
C59B P3 C65A C67A 70.2(17)
C65B P3 C65A C67A -144(2)
C59A P3 C65A C67A 66.1(14)
C62B P3 C65A C67A 176.4(14)
Rh2 P3 C65A C67A -50.2(13)
C62A P3 C65B C66B 63.8(18)
C59B P3 C65B C66B -40(2)
C59A P3 C65B C66B -40(2)
C65A P3 C65B C66B -78(2)
C62B P3 C65B C66B 70(2)
Rh2 P3 C65B C66B -177.1(16)
C62A P3 C65B C67B -167.2(18)
C59B P3 C65B C67B 89(2)
C59A P3 C65B C67B 89.5(17)
C65A P3 C65B C67B 51.3(17)
C62B P3 C65B C67B -160.5(17)
Rh2 P3 C65B C67B -48.0(18)
C71A P4 C68 C69 -70.8(10)
C74B P4 C68 C69 -170.2(8)
C71B P4 C68 C69 -55.6(10)
C74A P4 C68 C69 -175.0(8)
Rh2 P4 C68 C69 64.1(8)
C71A P4 C68 C70 164.7(9)
C74B P4 C68 C70 65.3(9)
C71B P4 C68 C70 179.9(9)
C74A P4 C68 C70 60.5(8)
Rh2 P4 C68 C70 -60.4(7)
C74B P4 C71A C72A -151.9(15)
C68 P4 C71A C72A 91.3(14)
C71B P4 C71A C72A -16(4)
C74A P4 C71A C72A -172.8(13)
Rh2 P4 C71A C72A -36.5(17)
C74B P4 C71A C73A 82.4(17)
C68 P4 C71A C73A -34.4(17)
C71B P4 C71A C73A -142(6)
C74A P4 C71A C73A 61.5(17)
Rh2 P4 C71A C73A -162.2(12)
C71A P4 C74B C76B -58.4(15)
C68 P4 C74B C76B 46.4(16)
C71B P4 C74B C76B -69.4(16)
C74A P4 C74B C76B 58.8(19)
Rh2 P4 C74B C76B 173.9(12)
C71A P4 C74B C75B -176.8(14)
C68 P4 C74B C75B -72.0(14)
C71B P4 C74B C75B 172.2(13)
C74A P4 C74B C75B -60(2)
Rh2 P4 C74B C75B 55.5(14)
C217 B200 C201 C206 142.1(7)
C225 B200 C201 C206 24.9(10)
C209 B200 C201 C206 -96.3(8)
C217 B200 C201 C202 -42.0(9)
C225 B200 C201 C202 -159.3(6)
C209 B200 C201 C202 79.5(8)
C206 C201 C202 C203 0.6(11)
B200 C201 C202 C203 -175.7(7)
C201 C202 C203 C204 -2.3(12)
C201 C202 C203 C207 -179.0(8)
C202 C203 C204 C205 2.2(11)
C207 C203 C204 C205 178.8(8)
C203 C204 C205 C206 -0.3(11)
C203 C204 C205 C208 178.3(7)
C204 C205 C206 C201 -1.5(11)
C208 C205 C206 C201 179.9(6)
C202 C201 C206 C205 1.4(10)
B200 C201 C206 C205 177.3(6)
C204 C203 C207 F3 -89.2(10)
C202 C203 C207 F3 87.4(11)
C204 C203 C207 F2 33.7(12)
C202 C203 C207 F2 -149.6(8)
C204 C203 C207 F1 150.9(8)
C202 C203 C207 F1 -32.5(12)
C204 C205 C208 F5 -99.4(8)
C206 C205 C208 F5 79.2(9)
C204 C205 C208 F4 21.0(10)
C206 C205 C208 F4 -160.4(6)
C204 C205 C208 F6 140.8(7)
C206 C205 C208 F6 -40.5(9)
C217 B200 C209 C210 -150.7(7)
C225 B200 C209 C210 -31.5(9)
C201 B200 C209 C210 90.6(8)
C217 B200 C209 C214 34.1(9)
C225 B200 C209 C214 153.3(7)
C201 B200 C209 C214 -84.6(8)
C214 C209 C210 C211 -1.9(11)
B200 C209 C210 C211 -177.4(7)
C209 C210 C211 C212 1.6(12)
C209 C210 C211 C215 -175.7(7)
C210 C211 C212 C213 0.0(12)
C215 C211 C212 C213 177.2(7)
C211 C212 C213 C214 -1.1(12)
C211 C212 C213 C216 179.8(6)
C212 C213 C214 C209 0.8(12)
C216 C213 C214 C209 179.9(6)
C210 C209 C214 C213 0.7(11)
B200 C209 C214 C213 176.3(7)
C210 C211 C215 F7 -48.0(11)
C212 C211 C215 F7 134.7(8)
C210 C211 C215 F8 -170.7(7)
C212 C211 C215 F8 12.0(11)
C210 C211 C215 F9 71.4(10)
C212 C211 C215 F9 -106.0(10)
C212 C213 C216 F12 -103.6(11)
C214 C213 C216 F12 77.3(11)
C212 C213 C216 F11 136.3(11)
C214 C213 C216 F11 -42.8(12)
C212 C213 C216 F112 64.2(18)
C214 C213 C216 F112 -114.9(18)
C212 C213 C216 F10 16.5(12)
C214 C213 C216 F10 -162.6(11)
C212 C213 C216 F111 -56.2(18)
C214 C213 C216 F111 124.7(18)
C212 C213 C216 F110 -175.5(18)
C214 C213 C216 F110 5.3(18)
C225 B200 C217 C222 -90.4(8)
C209 B200 C217 C222 32.5(10)
C201 B200 C217 C222 147.5(7)
C225 B200 C217 C218 84.0(8)
C209 B200 C217 C218 -153.0(7)
C201 B200 C217 C218 -38.1(9)
C222 C217 C218 C219 -1.1(11)
B200 C217 C218 C219 -176.0(7)
C217 C218 C219 C220 -0.7(12)
C217 C218 C219 C223 178.6(6)
C218 C219 C220 C221 1.6(11)
C223 C219 C220 C221 -177.7(6)
C219 C220 C221 C222 -0.7(11)
C219 C220 C221 C224 179.3(6)
C220 C221 C222 C217 -1.2(12)
C224 C221 C222 C217 178.8(6)
C218 C217 C222 C221 2.0(11)
B200 C217 C222 C221 176.7(7)
C220 C219 C223 F14 152.0(15)
C218 C219 C223 F14 -27.3(15)
C220 C219 C223 F114 0.3(17)
C218 C219 C223 F114 -179.0(15)
C220 C219 C223 F113 -122.6(16)
C218 C219 C223 F113 58.1(16)
C220 C219 C223 F15 -85.6(14)
C218 C219 C223 F15 95.0(13)
C220 C219 C223 F115 121.0(15)
C218 C219 C223 F115 -58.3(15)
C220 C219 C223 F13 30.4(14)
C218 C219 C223 F13 -148.9(13)
C222 C221 C224 F17 -49.1(14)
C220 C221 C224 F17 130.9(14)
C222 C221 C224 F117 159.2(11)
C220 C221 C224 F117 -20.7(13)
C222 C221 C224 F118 37.7(14)
C220 C221 C224 F118 -142.3(14)
C222 C221 C224 F18 -170.2(14)
C220 C221 C224 F18 9.8(15)
C222 C221 C224 F16 71.5(12)
C220 C221 C224 F16 -108.5(12)
C222 C221 C224 F116 -80.3(12)
C220 C221 C224 F116 99.8(12)
C217 B200 C225 C226 -85.3(8)
C209 B200 C225 C226 150.6(7)
C201 B200 C225 C226 34.5(10)
C217 B200 C225 C230 88.1(8)
C209 B200 C225 C230 -35.9(10)
C201 B200 C225 C230 -152.1(7)
C230 C225 C226 C227 2.8(11)
B200 C225 C226 C227 176.6(7)
C225 C226 C227 C228 -2.3(13)
C225 C226 C227 C231 175.2(6)
C226 C227 C228 C229 0.7(12)
C231 C227 C228 C229 -176.7(6)
C227 C228 C229 C230 0.0(11)
C227 C228 C229 C232 179.5(7)
C228 C229 C230 C225 0.7(11)
C232 C229 C230 C225 -178.8(6)
C226 C225 C230 C229 -2.0(11)
B200 C225 C230 C229 -175.9(7)
C228 C227 C231 F119 86.1(14)
C226 C227 C231 F119 -91.4(16)
C228 C227 C231 F19 -121.2(10)
C226 C227 C231 F19 61.3(11)
C228 C227 C231 F20 9.3(10)
C226 C227 C231 F20 -168.2(8)
C228 C227 C231 F120 -147.3(11)
C226 C227 C231 F120 35.2(12)
C228 C227 C231 F121 -33.8(13)
C226 C227 C231 F121 148.8(14)
C228 C227 C231 F21 123.1(8)
C226 C227 C231 F21 -54.3(9)
C228 C229 C232 F23 95.8(11)
C230 C229 C232 F23 -84.7(11)
C228 C229 C232 F24 -142.5(9)
C230 C229 C232 F24 37.0(10)
C228 C229 C232 F123 -82.3(15)
C230 C229 C232 F123 97.3(15)
C228 C229 C232 F124 39.6(14)
C230 C229 C232 F124 -140.9(13)
C228 C229 C232 F22 -23.2(10)
C230 C229 C232 F22 156.3(9)
C228 C229 C232 F122 158.6(13)
C230 C229 C232 F122 -21.9(13)
C317 B300 C301 C302 -151.3(7)
C309 B300 C301 C302 86.4(8)
C325 B300 C301 C302 -32.3(10)
C317 B300 C301 C306 36.4(10)
C309 B300 C301 C306 -85.9(8)
C325 B300 C301 C306 155.4(7)
C306 C301 C302 C303 0.0(10)
B300 C301 C302 C303 -172.8(7)
C301 C302 C303 C304 0.5(11)
C301 C302 C303 C307 177.5(7)
C302 C303 C304 C305 -0.3(11)
C307 C303 C304 C305 -177.3(7)
C303 C304 C305 C306 -0.3(11)
C303 C304 C305 C308 174.3(7)
C304 C305 C306 C301 0.9(12)
C308 C305 C306 C301 -173.6(7)
C302 C301 C306 C305 -0.7(11)
B300 C301 C306 C305 172.2(7)
C304 C303 C307 F52 -26.0(11)
C302 C303 C307 F52 157.0(7)
C304 C303 C307 F53 93.1(9)
C302 C303 C307 F53 -83.9(9)
C304 C303 C307 F51 -148.0(7)
C302 C303 C307 F51 35.0(10)
C304 C305 C308 F55 39.1(11)
C306 C305 C308 F55 -146.4(8)
C304 C305 C308 F54 -81.7(9)
C306 C305 C308 F54 92.8(9)
C304 C305 C308 F56 158.1(8)
C306 C305 C308 F56 -27.3(11)
C301 B300 C309 C314 94.4(8)
C317 B300 C309 C314 -29.7(10)
C325 B300 C309 C314 -144.6(7)
C301 B300 C309 C310 -81.9(8)
C317 B300 C309 C310 154.0(6)
C325 B300 C309 C310 39.1(9)
C314 C309 C310 C311 2.0(11)
B300 C309 C310 C311 178.6(7)
C309 C310 C311 C312 1.7(12)
C309 C310 C311 C315 179.5(8)
C310 C311 C312 C313 -4.1(12)
C315 C311 C312 C313 178.2(7)
C311 C312 C313 C314 2.7(11)
C311 C312 C313 C316 -177.9(7)
C310 C309 C314 C313 -3.4(11)
B300 C309 C314 C313 -179.9(6)
C312 C313 C314 C309 1.1(11)
C316 C313 C314 C309 -178.3(7)
C310 C311 C315 F59 -90.5(10)
C312 C311 C315 F59 87.2(10)
C310 C311 C315 F58 146.3(9)
C312 C311 C315 F58 -35.9(13)
C310 C311 C315 F57 31.0(11)
C312 C311 C315 F57 -151.2(8)
C312 C313 C316 F62 -5.4(11)
C314 C313 C316 F62 174.0(7)
C312 C313 C316 F60 -126.8(9)
C314 C313 C316 F60 52.7(12)
C312 C313 C316 F61 113.4(10)
C314 C313 C316 F61 -67.2(10)
C301 B300 C317 C318 33.6(10)
C309 B300 C317 C318 151.6(7)
C325 B300 C317 C318 -90.3(8)
C301 B300 C317 C322 -152.9(7)
C309 B300 C317 C322 -34.9(9)
C325 B300 C317 C322 83.2(8)
C322 C317 C318 C319 0.1(11)
B300 C317 C318 C319 173.9(7)
C317 C318 C319 C320 1.4(13)
C317 C318 C319 C323 -179.0(8)
C318 C319 C320 C321 -1.0(13)
C323 C319 C320 C321 179.4(8)
C319 C320 C321 C322 -0.8(13)
C319 C320 C321 C324 179.1(7)
C318 C317 C322 C321 -2.0(12)
B300 C317 C322 C321 -176.0(7)
C320 C321 C322 C317 2.4(14)
C324 C321 C322 C317 -177.5(7)
C320 C319 C323 F65 103.1(10)
C318 C319 C323 F65 -76.5(10)
C320 C319 C323 F63 -136.8(9)
C318 C319 C323 F63 43.6(12)
C320 C319 C323 F64 -17.5(12)
C318 C319 C323 F64 162.9(8)
C320 C321 C324 F68 158.3(11)
C322 C321 C324 F68 -21.8(12)
C320 C321 C324 F168 -23.0(15)
C322 C321 C324 F168 156.9(15)
C320 C321 C324 F166 -145.6(12)
C322 C321 C324 F166 34.3(13)
C320 C321 C324 F66 34.1(10)
C322 C321 C324 F66 -146.0(9)
C320 C321 C324 F167 96.2(14)
C322 C321 C324 F167 -83.9(15)
C320 C321 C324 F67 -81.8(11)
C322 C321 C324 F67 98.1(11)
C301 B300 C325 C326 -31.9(10)
C317 B300 C325 C326 93.0(8)
C309 B300 C325 C326 -147.4(7)
C301 B300 C325 C330 151.7(7)
C317 B300 C325 C330 -83.4(8)
C309 B300 C325 C330 36.2(9)
C330 C325 C326 C327 -3.3(10)
B300 C325 C326 C327 -179.9(6)
C325 C326 C327 C328 1.3(11)
C325 C326 C327 C331 -175.4(6)
C326 C327 C328 C329 1.2(12)
C331 C327 C328 C329 177.9(7)
C327 C328 C329 C330 -1.4(13)
C327 C328 C329 C332 178.4(7)
C328 C329 C330 C325 -0.8(13)
C332 C329 C330 C325 179.4(7)
C326 C325 C330 C329 3.1(11)
B300 C325 C330 C329 179.8(7)
C328 C327 C331 F170 -118(2)
C326 C327 C331 F170 58(2)
C328 C327 C331 F69 153.5(10)
C326 C327 C331 F69 -29.8(10)
C328 C327 C331 F70 30.2(11)
C326 C327 C331 F70 -153.1(9)
C328 C327 C331 F169 4.0(19)
C326 C327 C331 F169 -179.3(17)
C328 C327 C331 F171 122(2)
C326 C327 C331 F171 -61.4(19)
C328 C327 C331 F71 -87.8(10)
C326 C327 C331 F71 88.9(9)
C328 C329 C332 F74 151.8(14)
C330 C329 C332 F74 -28.4(15)
C328 C329 C332 F174 -42.7(16)
C330 C329 C332 F174 137.1(16)
C328 C329 C332 F72 27.6(14)
C330 C329 C332 F72 -152.6(14)
C328 C329 C332 F172 -164.8(15)
C330 C329 C332 F172 15.0(16)
C328 C329 C332 F173 77.4(16)
C330 C329 C332 F173 -102.8(17)
C328 C329 C332 F73 -89.0(14)
C330 C329 C332 F73 90.8(14)
